data_4134070
loop_
_publ_author_name
'Guan, Zong-Jie'
'Hu, Feng'
'Li, Jiao-Jiao'
'Wen, Zhao-Rui'
'Lin, Yu-Mei'
'Wang, Quan-Ming'

_publ_section_title
;
 Isomerization in Alkynyl-Protected Gold Nanoclusters.
;
_journal_name_full 'Journal of the American Chemical Society'
_journal_paper_doi 10.1021/jacs.9b11836
_journal_year 2020
_chemical_formula_moiety 'C90 H135 Au23'
_chemical_formula_sum 'C90 H135 Au23'
_chemical_formula_weight 5747.20
_space_group_crystal_system triclinic
_space_group_IT_number 2
_space_group_name_Hall '-P 1'
_space_group_name_H-M_alt 'P -1'
_atom_sites_solution_hydrogens geom
_audit_creation_date 2019-11-02
_audit_creation_method
;
Olex2 1.3
(compiled 2019.09.11 svn.r3662 for OlexSys, GUI svn.r5938)
;
_cell_angle_alpha 78.085(3)
_cell_angle_beta 72.959(3)
_cell_angle_gamma 86.481(3)
_cell_formula_units_Z 2
_cell_length_a 17.3791(5)
_cell_length_b 19.0145(6)
_cell_length_c 19.1440(6)
_cell_measurement_reflns_used 11742
_cell_measurement_temperature 100.0
_cell_measurement_theta_max 25.0320
_cell_measurement_theta_min 3.5890
_cell_volume 5918.2(3)
_computing_molecular_graphics 'Olex2 1.3 (Dolomanov et al., 2009)'
_computing_publication_material 'Olex2 1.3 (Dolomanov et al., 2009)'
_computing_structure_refinement 'ShelXL 2014/7 (Sheldrick, 2015)'
_diffrn_ambient_temperature 100.0
_diffrn_measured_fraction_theta_full 0.995
_diffrn_measured_fraction_theta_max 0.995
_diffrn_measurement_device_type 'SuperNova (Mo) X-ray Source'
_diffrn_radiation_type MoK\a
_diffrn_radiation_wavelength 0.71073
_diffrn_reflns_av_R_equivalents 0.0710
_diffrn_reflns_av_unetI/netI 0.1299
_diffrn_reflns_Laue_measured_fraction_full 0.995
_diffrn_reflns_Laue_measured_fraction_max 0.995
_diffrn_reflns_limit_h_max 20
_diffrn_reflns_limit_h_min -20
_diffrn_reflns_limit_k_max 22
_diffrn_reflns_limit_k_min -20
_diffrn_reflns_limit_l_max 21
_diffrn_reflns_limit_l_min -22
_diffrn_reflns_number 39368
_diffrn_reflns_point_group_measured_fraction_full 0.995
_diffrn_reflns_point_group_measured_fraction_max 0.995
_diffrn_reflns_theta_full 25.042
_diffrn_reflns_theta_max 25.042
_diffrn_reflns_theta_min 3.285
_exptl_absorpt_coefficient_mu 28.408
_exptl_absorpt_correction_T_max 1.00000
_exptl_absorpt_correction_T_min 0.00750
_exptl_absorpt_correction_type multi-scan
_exptl_crystal_colour 'clear dark black'
_exptl_crystal_density_diffrn 3.225
_exptl_crystal_description plate
_exptl_crystal_F_000 4984
_exptl_crystal_size_max 0.3
_exptl_crystal_size_mid 0.15
_exptl_crystal_size_min 0.12
_platon_squeeze_details
;
;
_refine_diff_density_max 4.600
_refine_diff_density_min -4.506
_refine_diff_density_rms 0.483
_refine_ls_extinction_method none
_refine_ls_goodness_of_fit_ref 1.049
_refine_ls_hydrogen_treatment constr
_refine_ls_matrix_type full
_refine_ls_number_parameters 1081
_refine_ls_number_reflns 20830
_refine_ls_number_restraints 582
_refine_ls_restrained_S_all 1.042
_refine_ls_R_factor_all 0.0988
_refine_ls_R_factor_gt 0.0701
_refine_ls_shift/su_max 0.001
_refine_ls_shift/su_mean 0.000
_refine_ls_structure_factor_coef Fsqd
_refine_ls_weighting_details 'w=1/[\s^2^(Fo^2^)+(0.0686P)^2^] where P=(Fo^2^+2Fc^2^)/3'
_refine_ls_weighting_scheme calc
_refine_ls_wR_factor_gt 0.1520
_refine_ls_wR_factor_ref 0.1715
_reflns_Friedel_coverage 0.000
_reflns_number_gt 14885
_reflns_number_total 20830
_reflns_threshold_expression 'I > 2\s(I)'
_cod_data_source_file ja9b11836_si_003.cif
_cod_data_source_block au23-2
_cod_database_code 4134070
_shelx_shelxl_version_number 2014/7
_shelx_space_group_comment
;
The symmetry employed for this shelxl refinement is uniquely defined
by the following loop, which should always be used as a source of
symmetry information in preference to the above space-group names.
They are only intended as comments.
;
_shelx_estimated_absorpt_t_max 0.132
_shelx_estimated_absorpt_t_min 0.043
_olex2_refinement_description
;
1. Fixed Uiso
 At 1.5 times of:
  All C(H,H,H) groups
2. Restrained distances
 C16-C13
 1.54 with sigma of 0.02
 C14-C13
 1.54 with sigma of 0.02
 C15-C13
 1.54 with sigma of 0.02
 C13-C12
 1.54 with sigma of 0.02
 C12-C14
 2.56 with sigma of 0.02
 C12-C16
 2.56 with sigma of 0.02
 C12-C15
 2.56 with sigma of 0.02
 C15-C16
 2.56 with sigma of 0.02
 C16-C14
 2.56 with sigma of 0.02
 C14-C15
 2.56 with sigma of 0.02
 C42-C46
 2.56 with sigma of 0.02
 C42-C45
 2.56 with sigma of 0.02
 C42-C44
 2.56 with sigma of 0.02
 C44-C46
 2.56 with sigma of 0.02
 C46-C45
 2.56 with sigma of 0.02
 C45-C44
 2.56 with sigma of 0.02
 C43-C42
 1.54 with sigma of 0.02
 C46-C43
 1.54 with sigma of 0.02
 C45-C43
 1.54 with sigma of 0.02
 C44-C43
 1.54 with sigma of 0.02
 C153-C152
 1.54 with sigma of 0.02
 C154-C153
 1.54 with sigma of 0.02
 C153-C156
 1.54 with sigma of 0.02
 C155-C153
 1.54 with sigma of 0.02
 C152-C154
 2.56 with sigma of 0.02
 C152-C156
 2.56 with sigma of 0.02
 C152-C155
 2.56 with sigma of 0.02
 C155-C154
 2.56 with sigma of 0.02
 C154-C156
 2.56 with sigma of 0.02
 C156-C155
 2.56 with sigma of 0.02
 C32-C34
 2.56 with sigma of 0.02
 C32-C35
 2.56 with sigma of 0.02
 C32-C36
 2.56 with sigma of 0.02
 C36-C34
 2.56 with sigma of 0.02
 C34-C35
 2.56 with sigma of 0.02
 C35-C36
 2.56 with sigma of 0.02
 C34-C33
 1.54 with sigma of 0.02
 C33-C35
 1.54 with sigma of 0.02
 C36-C33
 1.54 with sigma of 0.02
 Au17-C32
 3.1 with sigma of 0.02
 C33-C32
 1.54 with sigma of 0.02
 Au17-C31
 1.89 with sigma of 0.02
 C32-C31
 1.2 with sigma of 0.02
 C31-C33
 2.74 with sigma of 0.02
 C21-Au17
 1.89 with sigma of 0.02
 C22-C21
 1.2 with sigma of 0.02
 C23-C22
 1.54 with sigma of 0.02
 Au17-C22
 3.1 with sigma of 0.02
 C21-C23
 2.74 with sigma of 0.02
 C112-Au20
 3.1 with sigma of 0.02
 C113-C112
 1.54 with sigma of 0.02
 Au20-C111
 1.89 with sigma of 0.02
 C113-C111
 2.74 with sigma of 0.02
 C112-C111
 1.2 with sigma of 0.02
3. Uiso/Uaniso restraints and constraints
Au24 \\sim Au7 \\sim C121 \\sim C122 \\sim C123 \\sim C124 \\sim C125 \\sim
C126: within 2A with sigma of 0.001 and sigma for terminal atoms of 0.002
within 2A
Au21 \\sim Au6 \\sim Au25 \\sim C71 \\sim C72 \\sim C73 \\sim C74 \\sim C75
\\sim C76: within 2A with sigma of 0.001 and sigma for terminal atoms of 0.002
within 2A
Au13 \\sim Au14 \\sim C151 \\sim C152 \\sim C153 \\sim C154 \\sim C155 \\sim
C156: within 2A with sigma of 0.001 and sigma for terminal atoms of 0.002
within 2A
Au11 \\sim Au16 \\sim C41 \\sim C42 \\sim C43 \\sim C44 \\sim C45 \\sim C46:
within 2A with sigma of 0.001 and sigma for terminal atoms of 0.002 within 2A
Au1 \\sim Au14 \\sim C141 \\sim C142 \\sim C143 \\sim C144 \\sim C145 \\sim
C146: within 2A with sigma of 0.001 and sigma for terminal atoms of 0.002
within 2A
Au22 \\sim Au21 \\sim C61 \\sim C62 \\sim C63 \\sim C64 \\sim C65 \\sim C66:
within 2A with sigma of 0.001 and sigma for terminal atoms of 0.002 within 2A
Au15 \\sim Au16 \\sim C51 \\sim C52 \\sim C53 \\sim C54 \\sim C55 \\sim C56:
within 2A with sigma of 0.001 and sigma for terminal atoms of 0.002 within 2A
Au10 \\sim Au8 \\sim Au24 \\sim C131 \\sim C132 \\sim C133 \\sim C134 \\sim
C135 \\sim C136: within 2A with sigma of 0.001 and sigma for terminal atoms of
0.002 within 2A
Au3 \\sim Au22 \\sim C81 \\sim C82 \\sim C83 \\sim C84 \\sim C85 \\sim C86:
within 2A with sigma of 0.001 and sigma for terminal atoms of 0.002 within 2A
Au23 \\sim Au18 \\sim C11 \\sim C12 \\sim C13 \\sim C14 \\sim C15 \\sim C16:
within 2A with sigma of 0.001 and sigma for terminal atoms of 0.002 within 2A
Au18 \\sim Au17 \\sim C21 \\sim C22 \\sim C23 \\sim C24 \\sim C25 \\sim C26:
within 2A with sigma of 0.001 and sigma for terminal atoms of 0.002 within 2A
Au2 \\sim Au9 \\sim Au6 \\sim Au25 \\sim C91 \\sim C92 \\sim C93 \\sim C94
\\sim C95 \\sim C96: within 2A with sigma of 0.001 and sigma for terminal atoms
of 0.002 within 2A
Au12 \\sim Au19 \\sim C101 \\sim C102 \\sim C103 \\sim C104 \\sim C105 \\sim
C106: within 2A with sigma of 0.001 and sigma for terminal atoms of 0.002
within 2A
Au4 \\sim Au18 \\sim Au17 \\sim C21 \\sim C22 \\sim C23 \\sim C24 \\sim C25
\\sim C26 \\sim C31 \\sim C32 \\sim C33 \\sim C34 \\sim C35 \\sim C36: within
2A with sigma of 0.001 and sigma for terminal atoms of 0.002 within 2A
Au19 \\sim Au20 \\sim C111 \\sim C112 \\sim C113 \\sim C114 \\sim C115 \\sim
C116: within 2A with sigma of 0.001 and sigma for terminal atoms of 0.002
within 2A
4. Others
 Fixed Sof: Au24(0.8) Au6(0.2) Au7(0.2) Au25(0.8)
5.a Idealised Me refined as rotating group:
 C14(H14A,H14B,H14C), C15(H15A,H15B,H15C), C16(H16A,H16B,H16C), C24(H24A,H24B,
 H24C), C25(H25A,H25B,H25C), C26(H26A,H26B,H26C), C34(H34A,H34B,H34C), C35(H35A,
 H35B,H35C), C36(H36A,H36B,H36C), C44(H44A,H44B,H44C), C45(H45A,H45B,H45C),
 C46(H46A,H46B,H46C), C54(H54A,H54B,H54C), C55(H55A,H55B,H55C), C56(H56A,H56B,
 H56C), C64(H64A,H64B,H64C), C65(H65A,H65B,H65C), C66(H66A,H66B,H66C), C74(H74A,
 H74B,H74C), C75(H75A,H75B,H75C), C76(H76A,H76B,H76C), C84(H84A,H84B,H84C),
 C85(H85A,H85B,H85C), C86(H86A,H86B,H86C), C94(H94A,H94B,H94C), C95(H95A,H95B,
 H95C), C96(H96A,H96B,H96C), C104(H10A,H10B,H10C), C105(H10D,H10E,H10F),
 C106(H10G,H10H,H10I), C114(H11A,H11B,H11C), C115(H11D,H11E,H11F), C116(H11G,
 H11H,H11I), C124(H12A,H12B,H12C), C125(H12D,H12E,H12F), C126(H12G,H12H,H12I),
 C134(H13A,H13B,H13C), C135(H13D,H13E,H13F), C136(H13G,H13H,H13I), C144(H14D,
 H14E,H14F), C145(H14G,H14H,H14I), C146(H14J,H14K,H14L), C154(H15D,H15E,H15F),
 C155(H15G,H15H,H15I), C156(H15J,H15K,H15L)
;
_olex2_submission_special_instructions 'No special instructions were received'

loop_
_space_group_symop_operation_xyz
'x, y, z'
'-x, -y, -z'

loop_
_atom_site_label
_atom_site_type_symbol
_atom_site_fract_x
_atom_site_fract_y
_atom_site_fract_z
_atom_site_U_iso_or_equiv
_atom_site_adp_type
_atom_site_occupancy
_atom_site_site_symmetry_order
_atom_site_calc_flag
_atom_site_refinement_flags_posn
_atom_site_refinement_flags_adp
_atom_site_refinement_flags_occupancy
_atom_site_disorder_assembly
_atom_site_disorder_group
Au12 Au 0.72116(5) 0.36357(4) 0.11927(5) 0.0233(2) Uani 1 1 d . . . . .
Au23 Au 0.60248(5) 0.23884(4) 0.18396(5) 0.0250(2) Uani 1 1 d . . . . .
Au1 Au 0.65337(6) 0.10034(4) 0.17706(5) 0.0257(2) Uani 1 1 d . . . . .
Au2 Au 0.76611(5) 0.20172(4) 0.13191(5) 0.0218(2) Uani 1 1 d . . . . .
Au9 Au 0.82973(5) 0.30611(4) 0.19525(5) 0.0220(2) Uani 1 1 d . . . . .
Au11 Au 0.75790(6) 0.44126(4) 0.20956(5) 0.0287(2) Uani 1 1 d . . . . .
Au5 Au 0.66740(6) 0.32010(4) 0.27055(5) 0.0253(2) Uani 1 1 d . . . . .
Au10 Au 0.67831(5) 0.17139(4) 0.28276(5) 0.0223(2) Uani 1 1 d . . . . .
Au13 Au 0.53655(6) 0.24034(4) 0.35103(5) 0.0307(2) Uani 1 1 d . . . . .
Au3 Au 0.66490(6) 0.23289(4) 0.40578(5) 0.0298(2) Uani 1 1 d . . . . .
Au8 Au 0.83207(6) 0.18925(4) 0.30908(5) 0.0294(2) Uani 1 1 d . . . . .
Au4 Au 0.80478(6) 0.33220(5) 0.33346(5) 0.0319(2) Uani 1 1 d . . . . .
Au15 Au 0.95320(6) 0.28192(4) 0.26196(5) 0.0298(2) Uani 1 1 d . . . . .
Au18 Au 0.51845(6) 0.38536(4) 0.24116(5) 0.0325(2) Uani 1 1 d . U . . .
Au17 Au 0.63061(7) 0.42597(5) 0.35963(6) 0.0396(3) Uani 1 1 d D U . . .
Au22 Au 0.83507(6) 0.16632(5) 0.46601(5) 0.0349(2) Uani 1 1 d . U . . .
Au21 Au 0.98734(6) 0.12804(5) 0.30892(5) 0.0363(2) Uani 1 1 d . U . . .
Au14 Au 0.48426(6) 0.10401(5) 0.30820(6) 0.0405(3) Uani 1 1 d . U . . .
Au16 Au 0.93843(6) 0.45354(4) 0.20731(5) 0.0335(2) Uani 1 1 d . U . . .
Au19 Au 0.74572(5) 0.25861(4) -0.01855(5) 0.0226(2) Uani 1 1 d . U . . .
Au20 Au 0.80246(6) 0.08371(4) 0.05436(5) 0.0277(2) Uani 1 1 d D U . . .
Au24 Au 0.7958(2) 0.05952(13) 0.23656(14) 0.0432(6) Uani 0.8 1 d . U P A .
Au6 Au 0.9388(5) 0.1833(3) 0.1568(4) 0.0269(7) Uani 0.2 1 d . U P A 2
Au7 Au 0.7876(10) 0.0413(7) 0.2550(7) 0.0421(8) Uani 0.2 1 d . U P A .
Au25 Au 0.96315(10) 0.20122(7) 0.13283(8) 0.0279(3) Uani 0.8 1 d . U P A 1
C11 C 0.5109(15) 0.3227(11) 0.1740(13) 0.0334(7) Uani 1 1 d . U . . .
C12 C 0.5078(13) 0.2831(10) 0.1321(10) 0.0344(9) Uani 1 1 d D U . . .
C13 C 0.4799(11) 0.2561(8) 0.0712(10) 0.0356(11) Uani 1 1 d D U . . .
C14 C 0.5095(13) 0.3146(9) -0.0044(9) 0.0363(17) Uani 1 1 d D U . . .
H14A H 0.4903 0.3623 0.0049 0.054 Uiso 1 1 calc R U . . .
H14B H 0.4880 0.3026 -0.0424 0.054 Uiso 1 1 calc R U . . .
H14C H 0.5685 0.3148 -0.0219 0.054 Uiso 1 1 calc R U . . .
C15 C 0.5155(13) 0.1834(8) 0.0602(12) 0.0367(17) Uani 1 1 d D U . . .
H15A H 0.5743 0.1861 0.0462 0.055 Uiso 1 1 calc R U . . .
H15B H 0.4989 0.1686 0.0207 0.055 Uiso 1 1 calc R U . . .
H15C H 0.4962 0.1481 0.1067 0.055 Uiso 1 1 calc R U . . .
C16 C 0.3867(9) 0.2580(10) 0.0930(12) 0.0372(17) Uani 1 1 d D U . . .
H16A H 0.3655 0.2092 0.1142 0.056 Uiso 1 1 calc R U . . .
H16B H 0.3692 0.2776 0.0486 0.056 Uiso 1 1 calc R U . . .
H16C H 0.3664 0.2885 0.1300 0.056 Uiso 1 1 calc R U . . .
C21 C 0.5386(12) 0.4495(11) 0.3200(14) 0.0406(7) Uani 1 1 d D U . . .
C22 C 0.4853(12) 0.4795(11) 0.2955(14) 0.0418(10) Uani 1 1 d D U . . .
C23 C 0.4177(13) 0.5305(11) 0.2752(14) 0.0431(11) Uani 1 1 d D U . . .
C24 C 0.4397(17) 0.5806(12) 0.1983(14) 0.0450(17) Uani 1 1 d . U . . .
H24A H 0.4736 0.6199 0.1985 0.067 Uiso 1 1 calc R U . . .
H24B H 0.3905 0.6005 0.1868 0.067 Uiso 1 1 calc R U . . .
H24C H 0.4693 0.5534 0.1604 0.067 Uiso 1 1 calc R U . . .
C25 C 0.3347(16) 0.5029(12) 0.2816(15) 0.0450(17) Uani 1 1 d . U . . .
H25A H 0.3396 0.4738 0.2438 0.068 Uiso 1 1 calc R U . . .
H25B H 0.2990 0.5438 0.2737 0.068 Uiso 1 1 calc R U . . .
H25C H 0.3123 0.4735 0.3313 0.068 Uiso 1 1 calc R U . . .
C26 C 0.3980(17) 0.5869(12) 0.3291(14) 0.0444(17) Uani 1 1 d . U . . .
H26A H 0.3983 0.5624 0.3794 0.067 Uiso 1 1 calc R U . . .
H26B H 0.3447 0.6080 0.3307 0.067 Uiso 1 1 calc R U . . .
H26C H 0.4387 0.6249 0.3104 0.067 Uiso 1 1 calc R U . . .
C31 C 0.7233(12) 0.4093(12) 0.3971(14) 0.0410(7) Uani 1 1 d D U . . .
C32 C 0.7785(11) 0.4008(11) 0.4237(11) 0.0422(10) Uani 1 1 d D U . . .
C33 C 0.8382(10) 0.4067(9) 0.4697(10) 0.0433(11) Uani 1 1 d D U . . .
C34 C 0.8354(14) 0.4855(8) 0.4814(12) 0.0455(17) Uani 1 1 d D U . . .
H34A H 0.8546 0.5180 0.4330 0.068 Uiso 1 1 calc R U . . .
H34B H 0.8699 0.4900 0.5126 0.068 Uiso 1 1 calc R U . . .
H34C H 0.7799 0.4980 0.5061 0.068 Uiso 1 1 calc R U . . .
C35 C 0.8094(14) 0.3559(10) 0.5472(9) 0.0429(17) Uani 1 1 d D U . . .
H35A H 0.7542 0.3402 0.5555 0.064 Uiso 1 1 calc R U . . .
H35B H 0.8109 0.3816 0.5862 0.064 Uiso 1 1 calc R U . . .
H35C H 0.8449 0.3139 0.5488 0.064 Uiso 1 1 calc R U . . .
C36 C 0.9249(10) 0.3832(11) 0.4300(12) 0.0454(17) Uani 1 1 d D U . . .
H36A H 0.9222 0.3522 0.3959 0.068 Uiso 1 1 calc R U . . .
H36B H 0.9500 0.3569 0.4674 0.068 Uiso 1 1 calc R U . . .
H36C H 0.9571 0.4259 0.4019 0.068 Uiso 1 1 calc R U . . .
C41 C 0.8536(15) 0.5231(11) 0.2051(13) 0.0347(7) Uani 1 1 d . U . . .
C42 C 0.7894(11) 0.5612(8) 0.2064(12) 0.0362(9) Uani 1 1 d D U . . .
C43 C 0.7307(11) 0.6255(8) 0.2176(10) 0.0377(11) Uani 1 1 d D U . . .
C44 C 0.7764(12) 0.6980(8) 0.1814(11) 0.0388(17) Uani 1 1 d D U . . .
H44A H 0.8160 0.7033 0.2074 0.058 Uiso 1 1 calc R U . . .
H44B H 0.7380 0.7379 0.1853 0.058 Uiso 1 1 calc R U . . .
H44C H 0.8041 0.6982 0.1288 0.058 Uiso 1 1 calc R U . . .
C45 C 0.6909(13) 0.6251(10) 0.3022(8) 0.0392(17) Uani 1 1 d D U . . .
H45A H 0.6524 0.5853 0.3236 0.059 Uiso 1 1 calc R U . . .
H45B H 0.6626 0.6707 0.3080 0.059 Uiso 1 1 calc R U . . .
H45C H 0.7326 0.6191 0.3280 0.059 Uiso 1 1 calc R U . . .
C46 C 0.6620(11) 0.6213(10) 0.1802(12) 0.0403(17) Uani 1 1 d D U . . .
H46A H 0.6860 0.6204 0.1273 0.060 Uiso 1 1 calc R U . . .
H46B H 0.6269 0.6634 0.1853 0.060 Uiso 1 1 calc R U . . .
H46C H 0.6304 0.5775 0.2049 0.060 Uiso 1 1 calc R U . . .
C51 C 1.0258(15) 0.3842(11) 0.2229(13) 0.0341(7) Uani 1 1 d . U . . .
C52 C 1.0774(16) 0.3425(11) 0.2327(13) 0.0349(9) Uani 1 1 d . U . . .
C53 C 1.1527(16) 0.3023(11) 0.2414(14) 0.0356(11) Uani 1 1 d . U . . .
C54 C 1.1396(16) 0.2557(11) 0.3174(13) 0.0365(17) Uani 1 1 d . U . . .
H54A H 1.1030 0.2800 0.3546 0.055 Uiso 1 1 calc R U . . .
H54B H 1.1912 0.2468 0.3287 0.055 Uiso 1 1 calc R U . . .
H54C H 1.1159 0.2099 0.3185 0.055 Uiso 1 1 calc R U . . .
C55 C 1.1802(15) 0.2570(11) 0.1830(13) 0.0360(17) Uani 1 1 d . U . . .
H55A H 1.1344 0.2299 0.1820 0.054 Uiso 1 1 calc R U . . .
H55B H 1.2218 0.2234 0.1948 0.054 Uiso 1 1 calc R U . . .
H55C H 1.2024 0.2880 0.1342 0.054 Uiso 1 1 calc R U . . .
C56 C 1.2112(15) 0.3608(11) 0.2292(14) 0.0359(17) Uani 1 1 d . U . . .
H56A H 1.1901 0.4066 0.2079 0.054 Uiso 1 1 calc R U . . .
H56B H 1.2626 0.3502 0.1949 0.054 Uiso 1 1 calc R U . . .
H56C H 1.2194 0.3642 0.2770 0.054 Uiso 1 1 calc R U . . .
C61 C 0.9649(16) 0.1288(12) 0.4167(14) 0.0379(7) Uani 1 1 d . U . . .
C62 C 0.9521(16) 0.1266(12) 0.4861(14) 0.0392(9) Uani 1 1 d . U . . .
C63 C 0.9738(16) 0.1198(12) 0.5556(14) 0.0404(11) Uani 1 1 d . U . . .
C64 C 0.9686(16) 0.1902(12) 0.5749(14) 0.0422(17) Uani 1 1 d . U . . .
H64A H 0.9896 0.2266 0.5297 0.063 Uiso 1 1 calc R U . . .
H64B H 1.0003 0.1905 0.6096 0.063 Uiso 1 1 calc R U . . .
H64C H 0.9122 0.2010 0.5986 0.063 Uiso 1 1 calc R U . . .
C65 C 0.9201(16) 0.0626(12) 0.6161(14) 0.0414(17) Uani 1 1 d . U . . .
H65A H 0.8641 0.0791 0.6272 0.062 Uiso 1 1 calc R U . . .
H65B H 0.9376 0.0550 0.6613 0.062 Uiso 1 1 calc R U . . .
H65C H 0.9244 0.0174 0.5982 0.062 Uiso 1 1 calc R U . . .
C66 C 1.0597(16) 0.0911(12) 0.5407(14) 0.0419(17) Uani 1 1 d . U . . .
H66A H 1.0603 0.0410 0.5350 0.063 Uiso 1 1 calc R U . . .
H66B H 1.0802 0.0937 0.5826 0.063 Uiso 1 1 calc R U . . .
H66C H 1.0938 0.1201 0.4949 0.063 Uiso 1 1 calc R U . . .
C71 C 1.0274(16) 0.1240(12) 0.2009(14) 0.0367(7) Uani 1 1 d . U . . .
C72 C 1.0576(16) 0.1175(12) 0.1340(14) 0.0374(9) Uani 1 1 d . U . . .
C73 C 1.1057(16) 0.0927(12) 0.0670(14) 0.0381(11) Uani 1 1 d . U . . .
C74 C 1.1650(15) 0.0407(12) 0.0905(14) 0.0393(17) Uani 1 1 d . U . . .
H74A H 1.2085 0.0669 0.0968 0.059 Uiso 1 1 calc R U . . .
H74B H 1.1873 0.0117 0.0524 0.059 Uiso 1 1 calc R U . . .
H74C H 1.1383 0.0092 0.1379 0.059 Uiso 1 1 calc R U . . .
C75 C 1.0507(16) 0.0583(12) 0.0339(14) 0.0381(17) Uani 1 1 d . U . . .
H75A H 1.0248 0.0158 0.0695 0.057 Uiso 1 1 calc R U . . .
H75B H 1.0827 0.0443 -0.0125 0.057 Uiso 1 1 calc R U . . .
H75C H 1.0094 0.0930 0.0235 0.057 Uiso 1 1 calc R U . . .
C76 C 1.1511(16) 0.1554(12) 0.0116(14) 0.0396(17) Uani 1 1 d . U . . .
H76A H 1.1129 0.1916 -0.0025 0.059 Uiso 1 1 calc R U . . .
H76B H 1.1845 0.1387 -0.0328 0.059 Uiso 1 1 calc R U . . .
H76C H 1.1856 0.1767 0.0341 0.059 Uiso 1 1 calc R U . . .
C81 C 0.7241(16) 0.1973(12) 0.4987(13) 0.0360(7) Uani 1 1 d . U . . .
C82 C 0.6487(16) 0.2161(12) 0.5312(13) 0.0371(9) Uani 1 1 d . U . . .
C83 C 0.5745(16) 0.2366(12) 0.5826(13) 0.0384(11) Uani 1 1 d . U . . .
C84 C 0.6003(16) 0.2309(12) 0.6587(13) 0.0398(17) Uani 1 1 d . U . . .
H84A H 0.6397 0.1921 0.6620 0.060 Uiso 1 1 calc R U . . .
H84B H 0.5526 0.2207 0.7019 0.060 Uiso 1 1 calc R U . . .
H84C H 0.6243 0.2765 0.6580 0.060 Uiso 1 1 calc R U . . .
C85 C 0.5479(16) 0.3087(12) 0.5586(13) 0.0395(17) Uani 1 1 d . U . . .
H85A H 0.5915 0.3428 0.5497 0.059 Uiso 1 1 calc R U . . .
H85B H 0.5010 0.3208 0.5975 0.059 Uiso 1 1 calc R U . . .
H85C H 0.5331 0.3115 0.5125 0.059 Uiso 1 1 calc R U . . .
C86 C 0.5137(16) 0.1861(12) 0.5934(14) 0.0404(17) Uani 1 1 d . U . . .
H86A H 0.4830 0.2026 0.5575 0.061 Uiso 1 1 calc R U . . .
H86B H 0.4776 0.1811 0.6442 0.061 Uiso 1 1 calc R U . . .
H86C H 0.5384 0.1394 0.5860 0.061 Uiso 1 1 calc R U . . .
C91 C 0.8763(14) 0.2606(11) 0.0859(14) 0.031(2) Uani 1 1 d . U . . .
C92 C 0.9292(14) 0.2966(11) 0.0461(14) 0.031(2) Uani 1 1 d . U . . .
C93 C 0.9813(14) 0.3562(11) -0.0142(14) 0.031(2) Uani 1 1 d . U . . .
C94 C 0.9320(14) 0.4243(10) -0.0161(14) 0.032(2) Uani 1 1 d . U . . .
H94A H 0.8805 0.4151 -0.0238 0.048 Uiso 1 1 calc R U . . .
H94B H 0.9613 0.4617 -0.0571 0.048 Uiso 1 1 calc R U . . .
H94C H 0.9221 0.4403 0.0312 0.048 Uiso 1 1 calc R U . . .
C95 C 1.0601(13) 0.3661(11) 0.0057(14) 0.032(3) Uani 1 1 d . U . . .
H95A H 1.0470 0.3685 0.0585 0.048 Uiso 1 1 calc R U . . .
H95B H 1.0868 0.4106 -0.0249 0.048 Uiso 1 1 calc R U . . .
H95C H 1.0960 0.3252 -0.0040 0.048 Uiso 1 1 calc R U . . .
C96 C 0.9960(14) 0.3259(11) -0.0808(13) 0.032(2) Uani 1 1 d . U . . .
H96A H 0.9902 0.2735 -0.0665 0.048 Uiso 1 1 calc R U . . .
H96B H 1.0506 0.3381 -0.1130 0.048 Uiso 1 1 calc R U . . .
H96C H 0.9569 0.3456 -0.1077 0.048 Uiso 1 1 calc R U . . .
C101 C 0.7204(13) 0.3580(10) -0.0010(12) 0.0232(7) Uani 1 1 d . U . . .
C102 C 0.6997(13) 0.4195(10) 0.0101(12) 0.0237(9) Uani 1 1 d . U . . .
C103 C 0.6749(14) 0.5003(10) 0.0003(12) 0.0241(11) Uani 1 1 d . U . . .
C104 C 0.6477(13) 0.5103(10) -0.0730(12) 0.0245(16) Uani 1 1 d . U . . .
H10A H 0.6946 0.5221 -0.1167 0.037 Uiso 1 1 calc R U . . .
H10B H 0.6082 0.5494 -0.0735 0.037 Uiso 1 1 calc R U . . .
H10C H 0.6233 0.4656 -0.0743 0.037 Uiso 1 1 calc R U . . .
C105 C 0.6068(13) 0.5105(10) 0.0642(12) 0.0253(16) Uani 1 1 d . U . . .
H10D H 0.5583 0.4891 0.0613 0.038 Uiso 1 1 calc R U . . .
H10E H 0.5980 0.5620 0.0635 0.038 Uiso 1 1 calc R U . . .
H10F H 0.6188 0.4873 0.1106 0.038 Uiso 1 1 calc R U . . .
C106 C 0.7524(13) 0.5459(10) -0.0158(12) 0.0240(16) Uani 1 1 d . U . . .
H10G H 0.7708 0.5378 0.0290 0.036 Uiso 1 1 calc R U . . .
H10H H 0.7402 0.5970 -0.0296 0.036 Uiso 1 1 calc R U . . .
H10I H 0.7948 0.5314 -0.0568 0.036 Uiso 1 1 calc R U . . .
C111 C 0.7762(15) 0.1463(9) -0.0303(9) 0.0296(7) Uani 1 1 d D U . . .
C112 C 0.7686(15) 0.1802(9) -0.0893(9) 0.0316(9) Uani 1 1 d D U . . .
C113 C 0.7565(16) 0.1983(10) -0.1678(10) 0.0334(11) Uani 1 1 d D U . . .
C114 C 0.7745(16) 0.1300(11) -0.2021(13) 0.0354(17) Uani 1 1 d . U . . .
H11A H 0.8326 0.1209 -0.2159 0.053 Uiso 1 1 calc R U . . .
H11B H 0.7556 0.1371 -0.2465 0.053 Uiso 1 1 calc R U . . .
H11C H 0.7466 0.0888 -0.1655 0.053 Uiso 1 1 calc R U . . .
C115 C 0.6655(15) 0.2231(11) -0.1645(13) 0.0355(17) Uani 1 1 d . U . . .
H11D H 0.6290 0.1823 -0.1397 0.053 Uiso 1 1 calc R U . . .
H11E H 0.6615 0.2401 -0.2152 0.053 Uiso 1 1 calc R U . . .
H11F H 0.6504 0.2621 -0.1365 0.053 Uiso 1 1 calc R U . . .
C116 C 0.8086(16) 0.2560(11) -0.2140(13) 0.0366(17) Uani 1 1 d . U . . .
H11G H 0.7951 0.2992 -0.1925 0.055 Uiso 1 1 calc R U . . .
H11H H 0.8016 0.2656 -0.2641 0.055 Uiso 1 1 calc R U . . .
H11I H 0.8646 0.2425 -0.2171 0.055 Uiso 1 1 calc R U . . .
C121 C 0.8367(18) 0.0193(12) 0.1354(14) 0.044(3) Uani 1 1 d . U . . .
C122 C 0.8588(18) -0.0289(12) 0.1773(14) 0.044(3) Uani 1 1 d . U . . .
C123 C 0.8885(18) -0.0967(12) 0.2222(14) 0.045(3) Uani 1 1 d . U . . .
C124 C 0.9603(17) -0.0719(12) 0.2467(14) 0.045(3) Uani 1 1 d . U . . .
H12A H 0.9998 -0.0452 0.2029 0.067 Uiso 1 1 calc R U . . .
H12B H 0.9861 -0.1142 0.2692 0.067 Uiso 1 1 calc R U . . .
H12C H 0.9394 -0.0409 0.2831 0.067 Uiso 1 1 calc R U . . .
C125 C 0.8270(18) -0.1353(12) 0.2851(13) 0.046(3) Uani 1 1 d . U . . .
H12D H 0.8050 -0.1041 0.3211 0.069 Uiso 1 1 calc R U . . .
H12E H 0.8508 -0.1782 0.3091 0.069 Uiso 1 1 calc R U . . .
H12F H 0.7838 -0.1497 0.2677 0.069 Uiso 1 1 calc R U . . .
C126 C 0.9303(18) -0.1433(12) 0.1611(13) 0.045(3) Uani 1 1 d . U . . .
H12G H 0.8926 -0.1800 0.1620 0.067 Uiso 1 1 calc R U . . .
H12H H 0.9785 -0.1667 0.1720 0.067 Uiso 1 1 calc R U . . .
H12I H 0.9456 -0.1119 0.1117 0.067 Uiso 1 1 calc R U . . .
C131 C 0.7606(16) 0.0944(12) 0.3380(16) 0.046(3) Uani 1 1 d . U . . .
C132 C 0.7197(16) 0.0517(12) 0.3838(16) 0.046(3) Uani 1 1 d . U . . .
C133 C 0.6696(16) 0.0013(12) 0.4431(16) 0.047(3) Uani 1 1 d . U . . .
C134 C 0.6024(16) 0.0366(12) 0.4957(15) 0.047(3) Uani 1 1 d . U . . .
H13A H 0.6246 0.0759 0.5098 0.071 Uiso 1 1 calc R U . . .
H13B H 0.5777 0.0009 0.5406 0.071 Uiso 1 1 calc R U . . .
H13C H 0.5615 0.0557 0.4707 0.071 Uiso 1 1 calc R U . . .
C135 C 0.7205(16) -0.0420(12) 0.4917(16) 0.047(3) Uani 1 1 d . U . . .
H13D H 0.7744 -0.0504 0.4599 0.071 Uiso 1 1 calc R U . . .
H13E H 0.6945 -0.0883 0.5173 0.071 Uiso 1 1 calc R U . . .
H13F H 0.7249 -0.0148 0.5286 0.071 Uiso 1 1 calc R U . . .
C136 C 0.6311(16) -0.0532(11) 0.4207(16) 0.047(3) Uani 1 1 d . U . . .
H13G H 0.6138 -0.0313 0.3767 0.070 Uiso 1 1 calc R U . . .
H13H H 0.5841 -0.0728 0.4616 0.070 Uiso 1 1 calc R U . . .
H13I H 0.6694 -0.0920 0.4087 0.070 Uiso 1 1 calc R U . . .
C141 C 0.5382(16) 0.0406(12) 0.2427(15) 0.0410(7) Uani 1 1 d . U . . .
C142 C 0.5672(16) 0.0066(12) 0.1898(15) 0.0416(10) Uani 1 1 d . U . . .
C143 C 0.5851(16) -0.0463(12) 0.1389(15) 0.0424(11) Uani 1 1 d . U . . .
C144 C 0.5075(16) -0.0882(12) 0.1572(15) 0.0430(17) Uani 1 1 d . U . . .
H14D H 0.5033 -0.1260 0.2015 0.065 Uiso 1 1 calc R U . . .
H14E H 0.5079 -0.1101 0.1150 0.065 Uiso 1 1 calc R U . . .
H14F H 0.4614 -0.0556 0.1668 0.065 Uiso 1 1 calc R U . . .
C145 C 0.6045(16) -0.0138(12) 0.0561(14) 0.0435(17) Uani 1 1 d . U . . .
H14G H 0.5631 0.0215 0.0476 0.065 Uiso 1 1 calc R U . . .
H14H H 0.6057 -0.0519 0.0283 0.065 Uiso 1 1 calc R U . . .
H14I H 0.6571 0.0099 0.0392 0.065 Uiso 1 1 calc R U . . .
C146 C 0.6600(16) -0.0971(12) 0.1388(15) 0.0430(17) Uani 1 1 d . U . . .
H14J H 0.7092 -0.0682 0.1207 0.065 Uiso 1 1 calc R U . . .
H14K H 0.6625 -0.1310 0.1060 0.065 Uiso 1 1 calc R U . . .
H14L H 0.6549 -0.1237 0.1896 0.065 Uiso 1 1 calc R U . . .
C151 C 0.429(2) 0.1773(17) 0.376(2) 0.076(4) Uani 1 1 d . U . . .
C152 C 0.3966(16) 0.2192(12) 0.4077(14) 0.076(4) Uani 1 1 d D U . . .
C153 C 0.3402(13) 0.2746(11) 0.4465(12) 0.077(4) Uani 1 1 d D U . . .
C154 C 0.3903(16) 0.3275(12) 0.4699(15) 0.077(4) Uani 1 1 d D U . . .
H15D H 0.4055 0.3030 0.5142 0.116 Uiso 1 1 calc R U . . .
H15E H 0.3575 0.3698 0.4810 0.116 Uiso 1 1 calc R U . . .
H15F H 0.4389 0.3427 0.4289 0.116 Uiso 1 1 calc R U . . .
C155 C 0.3024(16) 0.3227(13) 0.3872(14) 0.077(4) Uani 1 1 d D U . . .
H15G H 0.3453 0.3406 0.3416 0.115 Uiso 1 1 calc R U . . .
H15H H 0.2740 0.3635 0.4075 0.115 Uiso 1 1 calc R U . . .
H15I H 0.2645 0.2940 0.3757 0.115 Uiso 1 1 calc R U . . .
C156 C 0.2738(14) 0.2386(13) 0.5152(13) 0.078(4) Uani 1 1 d D U . . .
H15J H 0.2485 0.2003 0.5024 0.118 Uiso 1 1 calc R U . . .
H15K H 0.2331 0.2745 0.5314 0.118 Uiso 1 1 calc R U . . .
H15L H 0.2974 0.2182 0.5556 0.118 Uiso 1 1 calc R U . . .

loop_
_atom_site_aniso_label
_atom_site_aniso_U_11
_atom_site_aniso_U_22
_atom_site_aniso_U_33
_atom_site_aniso_U_23
_atom_site_aniso_U_13
_atom_site_aniso_U_12
Au12 0.0242(5) 0.0199(4) 0.0243(5) -0.0036(3) -0.0047(4) -0.0023(3)
Au23 0.0269(6) 0.0208(4) 0.0269(5) -0.0012(3) -0.0085(5) -0.0056(3)
Au1 0.0296(6) 0.0194(4) 0.0280(5) 0.0005(3) -0.0095(5) -0.0106(3)
Au2 0.0225(5) 0.0184(4) 0.0213(5) -0.0021(3) -0.0010(4) -0.0077(3)
Au9 0.0219(5) 0.0246(4) 0.0184(4) -0.0025(3) -0.0043(4) -0.0055(3)
Au11 0.0308(6) 0.0238(4) 0.0280(5) -0.0070(3) -0.0002(5) -0.0092(4)
Au5 0.0239(6) 0.0235(4) 0.0245(5) -0.0046(3) 0.0010(4) -0.0088(3)
Au10 0.0204(5) 0.0241(4) 0.0197(4) 0.0000(3) -0.0030(4) -0.0086(3)
Au13 0.0210(6) 0.0391(5) 0.0267(5) -0.0030(4) 0.0005(5) -0.0093(4)
Au3 0.0266(6) 0.0421(5) 0.0180(5) -0.0037(4) -0.0016(4) -0.0103(4)
Au8 0.0274(6) 0.0337(5) 0.0246(5) 0.0031(4) -0.0079(5) -0.0095(4)
Au4 0.0273(6) 0.0441(5) 0.0240(5) -0.0090(4) -0.0028(5) -0.0128(4)
Au15 0.0217(6) 0.0409(5) 0.0249(5) -0.0024(4) -0.0044(5) -0.0111(4)
Au18 0.0303(6) 0.0302(5) 0.0344(5) -0.0142(4) 0.0011(5) -0.0041(4)
Au17 0.0389(7) 0.0426(5) 0.0348(6) -0.0196(4) 0.0035(5) -0.0100(4)
Au22 0.0310(6) 0.0483(5) 0.0234(5) -0.0003(4) -0.0075(5) -0.0098(4)
Au21 0.0334(6) 0.0435(5) 0.0312(5) -0.0010(4) -0.0123(5) -0.0012(4)
Au14 0.0296(7) 0.0410(5) 0.0452(6) -0.0002(4) -0.0045(5) -0.0173(4)
Au16 0.0307(6) 0.0317(5) 0.0347(5) -0.0063(4) -0.0017(5) -0.0130(4)
Au19 0.0214(5) 0.0205(4) 0.0247(5) -0.0027(3) -0.0050(4) -0.0040(3)
Au20 0.0347(6) 0.0216(4) 0.0317(5) -0.0093(3) -0.0148(5) 0.0022(3)
Au24 0.0504(12) 0.0521(16) 0.0439(16) -0.0278(10) -0.0299(14) 0.0177(12)
Au6 0.0300(15) 0.0216(13) 0.0313(14) -0.0053(11) -0.0124(12) 0.0014(11)
Au7 0.0497(14) 0.050(2) 0.043(2) -0.0272(14) -0.0300(17) 0.0164(16)
Au25 0.0303(11) 0.0245(8) 0.0320(10) -0.0053(6) -0.0142(8) 0.0029(5)
C11 0.0308(12) 0.0309(11) 0.0356(11) -0.0139(10) 0.0007(11) -0.0037(11)
C12 0.0314(15) 0.0319(14) 0.0367(15) -0.0134(14) 0.0002(15) -0.0035(14)
C13 0.0322(18) 0.0330(17) 0.0379(18) -0.0129(17) 0.0002(17) -0.0034(17)
C14 0.033(3) 0.034(3) 0.039(3) -0.013(3) 0.000(3) -0.003(3)
C15 0.033(3) 0.034(3) 0.039(3) -0.012(3) 0.000(3) -0.004(3)
C16 0.033(3) 0.035(3) 0.040(3) -0.013(3) 0.000(3) -0.003(3)
C21 0.0396(12) 0.0436(11) 0.0356(12) -0.0194(11) 0.0036(11) -0.0097(11)
C22 0.0404(16) 0.0447(15) 0.0366(15) -0.0191(14) 0.0040(15) -0.0094(14)
C23 0.0412(18) 0.0459(18) 0.0377(18) -0.0187(17) 0.0045(18) -0.0090(17)
C24 0.042(3) 0.048(3) 0.039(3) -0.017(3) 0.005(3) -0.008(3)
C25 0.043(3) 0.048(3) 0.039(3) -0.019(3) 0.006(3) -0.009(3)
C26 0.042(3) 0.047(3) 0.039(3) -0.019(3) 0.005(3) -0.009(3)
C31 0.0396(12) 0.0444(11) 0.0359(12) -0.0187(11) 0.0036(11) -0.0096(11)
C32 0.0401(16) 0.0460(15) 0.0367(15) -0.0177(14) 0.0036(15) -0.0093(14)
C33 0.0405(19) 0.0474(18) 0.0375(18) -0.0168(17) 0.0034(17) -0.0091(17)
C34 0.041(3) 0.050(3) 0.039(3) -0.015(3) 0.005(3) -0.008(3)
C35 0.040(3) 0.048(3) 0.037(3) -0.017(3) 0.002(3) -0.008(3)
C36 0.041(3) 0.050(3) 0.039(3) -0.015(3) 0.003(3) -0.008(3)
C41 0.0317(12) 0.0323(11) 0.0356(11) -0.0064(11) -0.0003(11) -0.0126(11)
C42 0.0327(15) 0.0332(15) 0.0367(15) -0.0062(14) 0.0011(15) -0.0120(14)
C43 0.0337(18) 0.0340(17) 0.0381(18) -0.0061(17) 0.0024(17) -0.0113(17)
C44 0.035(3) 0.034(3) 0.039(3) -0.006(3) 0.003(3) -0.011(3)
C45 0.035(3) 0.035(3) 0.039(3) -0.006(3) 0.004(3) -0.011(3)
C46 0.035(3) 0.036(3) 0.041(3) -0.007(3) 0.004(3) -0.010(3)
C51 0.0309(12) 0.0328(11) 0.0351(11) -0.0059(11) -0.0019(11) -0.0132(11)
C52 0.0313(15) 0.0340(15) 0.0355(15) -0.0053(14) -0.0021(15) -0.0131(14)
C53 0.0316(18) 0.0348(17) 0.0361(18) -0.0048(17) -0.0022(17) -0.0133(17)
C54 0.032(3) 0.036(3) 0.037(3) -0.004(3) -0.002(3) -0.014(3)
C55 0.031(3) 0.036(3) 0.037(3) -0.004(3) -0.003(3) -0.013(3)
C56 0.032(3) 0.035(3) 0.037(3) -0.005(3) -0.003(3) -0.014(3)
C61 0.0340(12) 0.0450(11) 0.0327(11) -0.0004(11) -0.0113(11) -0.0010(11)
C62 0.0345(15) 0.0464(15) 0.0339(15) 0.0001(14) -0.0108(15) -0.0005(14)
C63 0.0349(18) 0.0477(18) 0.0348(18) 0.0008(17) -0.0104(17) 0.0000(17)
C64 0.036(3) 0.049(3) 0.037(3) 0.002(3) -0.010(3) 0.001(3)
C65 0.036(3) 0.048(3) 0.036(3) 0.002(3) -0.010(3) 0.000(3)
C66 0.036(3) 0.050(3) 0.035(3) 0.001(3) -0.009(3) 0.000(3)
C71 0.0338(12) 0.0434(11) 0.0318(11) -0.0012(11) -0.0117(11) -0.0007(11)
C72 0.0342(15) 0.0434(15) 0.0326(15) -0.0014(14) -0.0108(15) -0.0003(14)
C73 0.0348(18) 0.0436(18) 0.0335(18) -0.0020(17) -0.0098(17) -0.0003(17)
C74 0.036(3) 0.044(3) 0.035(3) -0.002(3) -0.009(3) 0.000(3)
C75 0.035(3) 0.044(3) 0.034(3) -0.003(3) -0.009(3) 0.000(3)
C76 0.036(3) 0.044(3) 0.035(3) -0.002(3) -0.008(3) -0.001(3)
C81 0.0321(12) 0.0488(11) 0.0244(11) -0.0010(11) -0.0062(11) -0.0100(11)
C82 0.0330(15) 0.0495(15) 0.0253(15) -0.0016(14) -0.0051(14) -0.0100(14)
C83 0.0340(18) 0.0503(18) 0.0264(17) -0.0019(17) -0.0038(17) -0.0097(17)
C84 0.035(3) 0.051(3) 0.028(3) -0.002(3) -0.003(3) -0.010(3)
C85 0.035(3) 0.051(3) 0.027(3) -0.002(3) -0.003(3) -0.008(3)
C86 0.036(3) 0.051(3) 0.028(3) -0.003(3) -0.001(3) -0.009(3)
C91 0.009(6) 0.029(5) 0.043(6) -0.012(4) 0.012(5) 0.002(4)
C92 0.009(6) 0.030(5) 0.044(6) -0.012(4) 0.012(5) 0.002(4)
C93 0.009(6) 0.030(5) 0.044(6) -0.012(4) 0.012(5) 0.002(4)
C94 0.010(6) 0.030(5) 0.044(6) -0.011(4) 0.012(5) 0.002(4)
C95 0.009(6) 0.031(5) 0.044(6) -0.011(4) 0.012(5) 0.001(4)
C96 0.010(6) 0.030(5) 0.044(6) -0.012(4) 0.012(5) 0.002(4)
C101 0.0218(11) 0.0212(11) 0.0248(11) -0.0019(10) -0.0051(11) -0.0034(10)
C102 0.0221(15) 0.0219(14) 0.0249(14) -0.0012(14) -0.0053(14) -0.0025(14)
C103 0.0222(17) 0.0225(17) 0.0253(17) -0.0009(16) -0.0055(17) -0.0020(16)
C104 0.023(3) 0.023(3) 0.025(3) 0.000(2) -0.006(3) -0.002(3)
C105 0.023(3) 0.023(3) 0.026(3) 0.000(2) -0.005(3) -0.001(3)
C106 0.022(3) 0.022(3) 0.025(3) -0.001(2) -0.006(3) -0.002(3)
C111 0.0366(12) 0.0233(11) 0.0327(11) -0.0090(10) -0.0136(11) 0.0022(10)
C112 0.0384(15) 0.0252(14) 0.0337(15) -0.0088(14) -0.0124(14) 0.0021(14)
C113 0.0402(18) 0.0268(17) 0.0345(18) -0.0085(17) -0.0112(17) 0.0020(17)
C114 0.042(3) 0.028(3) 0.035(3) -0.009(3) -0.009(3) 0.001(3)
C115 0.042(3) 0.030(3) 0.035(3) -0.007(3) -0.011(3) 0.003(3)
C116 0.043(3) 0.029(3) 0.037(3) -0.008(3) -0.009(3) 0.001(3)
C121 0.060(8) 0.038(5) 0.028(6) -0.013(4) 0.002(6) 0.001(5)
C122 0.060(8) 0.038(5) 0.028(6) -0.013(4) 0.002(5) 0.001(5)
C123 0.060(8) 0.039(5) 0.028(6) -0.012(4) 0.002(5) 0.001(5)
C124 0.060(8) 0.039(5) 0.028(6) -0.012(4) 0.002(6) 0.001(5)
C125 0.061(8) 0.041(5) 0.028(6) -0.012(4) 0.003(6) 0.002(5)
C126 0.061(8) 0.039(5) 0.028(6) -0.011(4) 0.002(6) 0.002(5)
C131 0.028(6) 0.034(5) 0.068(7) 0.009(5) -0.012(6) -0.012(4)
C132 0.028(6) 0.034(5) 0.068(7) 0.009(5) -0.012(6) -0.012(4)
C133 0.029(6) 0.034(5) 0.068(7) 0.010(5) -0.011(6) -0.012(4)
C134 0.029(7) 0.035(6) 0.068(7) 0.011(5) -0.011(6) -0.011(4)
C135 0.029(7) 0.035(6) 0.069(7) 0.011(5) -0.011(6) -0.012(4)
C136 0.029(7) 0.034(6) 0.068(7) 0.010(5) -0.011(6) -0.013(4)
C141 0.0301(12) 0.0418(11) 0.0457(12) -0.0005(11) -0.0045(11) -0.0171(11)
C142 0.0306(15) 0.0428(15) 0.0460(15) -0.0008(14) -0.0047(15) -0.0170(14)
C143 0.0312(18) 0.0438(18) 0.0465(18) -0.0010(17) -0.0046(17) -0.0168(17)
C144 0.031(3) 0.045(3) 0.047(3) 0.000(3) -0.005(3) -0.017(3)
C145 0.032(3) 0.045(3) 0.047(3) -0.001(3) -0.004(3) -0.017(3)
C146 0.032(3) 0.045(3) 0.047(3) -0.002(3) -0.005(3) -0.017(3)
C151 0.057(9) 0.071(8) 0.071(9) 0.018(7) 0.005(7) -0.006(6)
C152 0.057(9) 0.071(8) 0.071(9) 0.018(6) 0.005(7) -0.006(6)
C153 0.058(9) 0.071(8) 0.072(9) 0.018(6) 0.006(7) -0.006(6)
C154 0.058(9) 0.072(8) 0.072(9) 0.017(7) 0.006(8) -0.006(6)
C155 0.058(9) 0.071(8) 0.071(9) 0.018(7) 0.006(8) -0.005(6)
C156 0.059(9) 0.072(8) 0.073(9) 0.018(7) 0.007(8) -0.006(6)

loop_
_atom_type_symbol
_atom_type_description
_atom_type_scat_dispersion_real
_atom_type_scat_dispersion_imag
_atom_type_scat_source
C C 0.0033 0.0016 'International Tables Vol C Tables 4.2.6.8 and 6.1.1.4'
H H 0.0000 0.0000 'International Tables Vol C Tables 4.2.6.8 and 6.1.1.4'
Au Au -2.0133 8.8022 'International Tables Vol C Tables 4.2.6.8 and 6.1.1.4'

loop_
_geom_angle_atom_site_label_1
_geom_angle_atom_site_label_2
_geom_angle_atom_site_label_3
_geom_angle
Au23 Au12 Au2 54.55(3)
Au9 Au12 Au23 95.61(3)
Au9 Au12 Au2 60.04(3)
Au11 Au12 Au23 120.75(4)
Au11 Au12 Au2 120.30(3)
Au11 Au12 Au9 61.97(3)
Au11 Au12 Au5 59.87(3)
Au5 Au12 Au23 61.35(3)
Au5 Au12 Au2 80.73(3)
Au5 Au12 Au9 61.19(3)
C101 Au12 Au23 90.6(5)
C101 Au12 Au2 84.6(4)
C101 Au12 Au9 129.3(5)
C101 Au12 Au11 147.2(5)
C101 Au12 Au5 151.8(5)
C102 Au12 Au23 106.8(5)
C102 Au12 Au2 115.9(5)
C102 Au12 Au9 148.0(6)
C102 Au12 Au11 120.3(5)
C102 Au12 Au5 150.3(6)
C102 Au12 C101 31.4(7)
Au12 Au23 Au13 105.56(3)
Au12 Au23 Au18 70.31(3)
Au1 Au23 Au12 120.57(4)
Au1 Au23 Au2 57.13(3)
Au1 Au23 Au5 119.05(3)
Au1 Au23 Au13 105.07(3)
Au1 Au23 Au18 164.11(4)
Au2 Au23 Au12 63.74(3)
Au2 Au23 Au5 81.89(3)
Au2 Au23 Au13 116.63(3)
Au2 Au23 Au18 130.50(3)
Au5 Au23 Au12 54.03(3)
Au5 Au23 Au13 52.98(3)
Au5 Au23 Au18 55.94(3)
Au10 Au23 Au12 95.03(3)
Au10 Au23 Au1 62.01(3)
Au10 Au23 Au2 61.05(3)
Au10 Au23 Au5 58.92(3)
Au10 Au23 Au13 58.08(3)
Au10 Au23 Au18 107.55(3)
Au13 Au23 Au18 59.39(3)
C11 Au23 Au12 84.3(6)
C11 Au23 Au1 148.7(6)
C11 Au23 Au2 145.3(6)
C11 Au23 Au5 90.4(6)
C11 Au23 Au10 140.0(6)
C11 Au23 Au13 83.5(6)
C11 Au23 Au18 35.0(6)
C12 Au23 Au12 98.6(5)
C12 Au23 Au1 118.8(4)
C12 Au23 Au2 135.6(5)
C12 Au23 Au5 122.0(4)
C12 Au23 Au10 162.4(6)
C12 Au23 Au13 107.1(5)
C12 Au23 Au18 67.2(4)
C12 Au23 C11 32.2(7)
Au23 Au1 Au10 57.98(3)
Au23 Au1 Au14 68.81(3)
Au23 Au1 Au20 115.80(4)
Au23 Au1 Au24 113.09(6)
Au23 Au1 Au7 116.8(3)
Au2 Au1 Au23 62.92(3)
Au2 Au1 Au10 61.65(3)
Au2 Au1 Au14 124.79(4)
Au2 Au1 Au20 60.86(3)
Au2 Au1 Au24 66.58(5)
Au2 Au1 Au7 74.0(2)
Au10 Au1 Au14 71.07(3)
Au10 Au1 Au20 113.95(4)
Au10 Au1 Au24 60.73(7)
Au10 Au1 Au7 61.6(3)
Au20 Au1 Au14 174.33(3)
Au20 Au1 Au24 68.72(6)
Au20 Au1 Au7 73.7(3)
Au24 Au1 Au14 113.12(6)
Au24 Au1 Au7 7.7(3)
Au7 Au1 Au14 107.6(3)
C141 Au1 Au23 99.9(7)
C141 Au1 Au2 159.9(7)
C141 Au1 Au10 101.0(7)
C141 Au1 Au14 35.1(7)
C141 Au1 Au20 139.3(7)
C141 Au1 Au24 115.7(6)
C141 Au1 Au7 108.0(7)
C141 Au1 C142 32.3(9)
C142 Au1 Au23 123.5(7)
C142 Au1 Au2 167.2(7)
C142 Au1 Au10 131.0(7)
C142 Au1 Au14 67.0(7)
C142 Au1 Au20 107.4(7)
C142 Au1 Au24 115.6(6)
C142 Au1 Au7 108.8(6)
Au12 Au2 Au24 146.14(7)
Au12 Au2 Au6 107.52(12)
Au23 Au2 Au12 61.71(3)
Au23 Au2 Au9 96.47(3)
Au23 Au2 Au19 84.55(3)
Au23 Au2 Au20 117.07(4)
Au23 Au2 Au24 107.60(7)
Au23 Au2 Au6 148.89(14)
Au1 Au2 Au12 121.35(4)
Au1 Au2 Au23 59.95(3)
Au1 Au2 Au9 138.33(4)
Au1 Au2 Au10 61.55(3)
Au1 Au2 Au19 97.73(3)
Au1 Au2 Au20 65.30(3)
Au1 Au2 Au24 62.09(7)
Au1 Au2 Au6 125.37(11)
Au9 Au2 Au12 54.00(2)
Au9 Au2 Au19 114.78(3)
Au9 Au2 Au24 99.44(6)
Au9 Au2 Au6 58.47(13)
Au10 Au2 Au12 91.53(3)
Au10 Au2 Au23 57.07(3)
Au10 Au2 Au9 76.84(3)
Au10 Au2 Au19 141.43(4)
Au10 Au2 Au20 117.58(3)
Au10 Au2 Au24 59.22(7)
Au10 Au2 Au6 96.56(12)
Au19 Au2 Au12 71.16(3)
Au19 Au2 Au24 142.36(7)
Au19 Au2 Au6 121.22(12)
Au20 Au2 Au12 145.25(4)
Au20 Au2 Au9 146.30(4)
Au20 Au2 Au19 74.15(3)
Au20 Au2 Au24 68.58(6)
Au20 Au2 Au6 88.64(14)
Au24 Au2 Au6 63.81(12)
C91 Au2 Au12 73.2(5)
C91 Au2 Au23 134.8(5)
C91 Au2 Au1 165.0(6)
C91 Au2 Au9 51.7(6)
C91 Au2 Au10 125.8(6)
C91 Au2 Au19 82.9(6)
C91 Au2 Au20 100.8(6)
C91 Au2 Au24 108.7(6)
C91 Au2 Au6 45.1(6)
Au12 Au9 Au2 65.97(3)
Au12 Au9 Au11 58.45(3)
Au12 Au9 Au5 59.06(3)
Au12 Au9 Au8 135.74(4)
Au12 Au9 Au15 166.13(4)
Au12 Au9 Au6 123.39(14)
Au12 Au9 Au25 121.34(4)
Au2 Au9 Au6 64.36(13)
Au2 Au9 Au25 69.12(4)
Au11 Au9 Au2 122.63(4)
Au11 Au9 Au6 166.65(12)
Au11 Au9 Au25 155.84(4)
Au5 Au9 Au2 82.69(3)
Au5 Au9 Au11 58.04(3)
Au5 Au9 Au6 135.19(12)
Au5 Au9 Au25 145.33(4)
Au8 Au9 Au2 84.31(3)
Au8 Au9 Au11 127.35(4)
Au8 Au9 Au5 86.34(4)
Au8 Au9 Au6 62.11(12)
Au8 Au9 Au25 71.58(4)
Au4 Au9 Au12 117.31(4)
Au4 Au9 Au2 134.85(4)
Au4 Au9 Au11 67.86(3)
Au4 Au9 Au5 66.53(3)
Au4 Au9 Au8 62.44(3)
Au4 Au9 Au15 60.54(3)
Au4 Au9 Au6 116.47(13)
Au4 Au9 Au25 120.97(4)
Au15 Au9 Au2 126.18(4)
Au15 Au9 Au11 110.85(4)
Au15 Au9 Au5 124.97(4)
Au15 Au9 Au8 57.07(3)
Au15 Au9 Au6 64.71(13)
Au15 Au9 Au25 64.14(4)
C91 Au9 Au12 78.1(5)
C91 Au9 Au2 46.0(6)
C91 Au9 Au11 126.8(5)
C91 Au9 Au5 124.3(6)
C91 Au9 Au8 104.8(5)
C91 Au9 Au4 164.3(5)
C91 Au9 Au15 105.4(5)
C91 Au9 Au6 47.9(5)
C91 Au9 Au25 43.4(5)
Au12 Au11 Au9 59.57(3)
Au12 Au11 Au5 60.30(3)
Au12 Au11 Au4 106.58(3)
Au12 Au11 Au17 112.04(4)
Au12 Au11 Au16 119.53(4)
Au9 Au11 Au4 54.24(3)
Au9 Au11 Au17 108.76(4)
Au9 Au11 Au16 72.99(3)
Au5 Au11 Au9 60.51(3)
Au5 Au11 Au4 62.20(3)
Au5 Au11 Au17 58.46(3)
Au5 Au11 Au16 124.25(4)
Au4 Au11 Au16 66.37(3)
Au17 Au11 Au4 67.00(3)
Au17 Au11 Au16 117.44(4)
C41 Au11 Au12 139.3(6)
C41 Au11 Au9 110.2(6)
C41 Au11 Au5 153.9(6)
C41 Au11 Au4 92.2(5)
C41 Au11 Au17 108.5(6)
C41 Au11 Au16 37.5(6)
C41 Au11 C42 32.0(7)
C42 Au11 Au12 138.5(5)
C42 Au11 Au9 141.9(4)
C42 Au11 Au5 152.3(5)
C42 Au11 Au4 113.3(5)
C42 Au11 Au17 94.1(5)
C42 Au11 Au16 69.4(4)
Au12 Au5 Au23 64.62(3)
Au12 Au5 Au9 59.74(3)
Au12 Au5 Au10 100.25(4)
Au12 Au5 Au3 154.83(4)
Au12 Au5 Au4 108.14(4)
Au12 Au5 Au18 80.14(3)
Au12 Au5 Au17 118.57(4)
Au23 Au5 Au4 145.00(4)
Au9 Au5 Au23 96.77(4)
Au9 Au5 Au4 55.25(3)
Au9 Au5 Au18 139.55(4)
Au9 Au5 Au17 115.95(4)
Au11 Au5 Au12 59.83(3)
Au11 Au5 Au23 123.95(4)
Au11 Au5 Au9 61.45(3)
Au11 Au5 Au10 141.05(5)
Au11 Au5 Au3 124.35(4)
Au11 Au5 Au4 64.76(3)
Au11 Au5 Au18 95.30(3)
Au11 Au5 Au17 66.43(3)
Au10 Au5 Au23 55.58(2)
Au10 Au5 Au9 79.64(3)
Au10 Au5 Au4 95.40(3)
Au10 Au5 Au18 115.05(4)
Au10 Au5 Au17 141.04(4)
Au13 Au5 Au12 127.92(4)
Au13 Au5 Au23 65.57(3)
Au13 Au5 Au9 141.20(4)
Au13 Au5 Au11 157.15(5)
Au13 Au5 Au10 61.77(3)
Au13 Au5 Au3 59.67(3)
Au13 Au5 Au4 121.24(4)
Au13 Au5 Au18 67.98(3)
Au13 Au5 Au17 93.85(4)
Au3 Au5 Au23 108.94(3)
Au3 Au5 Au9 98.88(4)
Au3 Au5 Au10 60.22(3)
Au3 Au5 Au4 62.07(3)
Au3 Au5 Au18 121.34(4)
Au3 Au5 Au17 81.53(4)
Au18 Au5 Au23 67.89(3)
Au18 Au5 Au4 146.88(4)
Au17 Au5 Au23 144.07(4)
Au17 Au5 Au4 70.62(3)
Au17 Au5 Au18 77.27(3)
Au23 Au10 Au1 60.00(3)
Au23 Au10 Au2 61.87(3)
Au23 Au10 Au5 65.50(3)
Au23 Au10 Au13 67.83(3)
Au23 Au10 Au3 116.83(4)
Au23 Au10 Au8 135.02(4)
Au23 Au10 Au24 117.15(6)
Au23 Au10 Au7 121.9(2)
Au1 Au10 Au2 56.80(3)
Au1 Au10 Au13 110.80(4)
Au1 Au10 Au8 126.09(4)
Au1 Au10 Au24 63.27(7)
Au1 Au10 Au7 65.0(3)
Au2 Au10 Au13 126.61(4)
Au2 Au10 Au8 84.61(3)
Au2 Au10 Au24 65.97(5)
Au2 Au10 Au7 73.7(2)
Au5 Au10 Au1 123.45(3)
Au5 Au10 Au2 85.47(3)
Au5 Au10 Au13 57.45(3)
Au5 Au10 Au8 83.91(3)
Au5 Au10 Au24 140.38(7)
Au5 Au10 Au7 147.0(3)
Au13 Au10 Au8 122.71(4)
Au13 Au10 Au24 162.10(6)
Au13 Au10 Au7 154.6(3)
Au3 Au10 Au1 166.23(5)
Au3 Au10 Au2 135.38(4)
Au3 Au10 Au5 59.41(3)
Au3 Au10 Au13 57.99(3)
Au3 Au10 Au8 66.41(3)
Au3 Au10 Au24 124.56(6)
Au3 Au10 Au7 121.1(2)
Au8 Au10 Au24 67.30(7)
Au8 Au10 Au7 69.2(3)
Au24 Au10 Au7 8.0(3)
C131 Au10 Au23 162.1(7)
C131 Au10 Au1 103.7(7)
C131 Au10 Au2 103.8(8)
C131 Au10 Au5 127.0(6)
C131 Au10 Au13 128.7(8)
C131 Au10 Au3 80.8(7)
C131 Au10 Au8 46.6(6)
C131 Au10 Au24 45.0(8)
C131 Au10 Au7 40.3(8)
Au23 Au13 Au18 63.98(3)
Au23 Au13 Au14 66.95(3)
Au5 Au13 Au23 61.45(3)
Au5 Au13 Au10 60.78(3)
Au5 Au13 Au3 61.42(3)
Au5 Au13 Au18 59.94(3)
Au5 Au13 Au14 124.25(4)
Au10 Au13 Au23 54.09(3)
Au10 Au13 Au18 108.13(4)
Au10 Au13 Au14 72.93(3)
Au3 Au13 Au23 107.15(4)
Au3 Au13 Au10 60.44(3)
Au3 Au13 Au18 115.74(4)
Au3 Au13 Au14 119.74(4)
Au14 Au13 Au18 113.45(3)
C151 Au13 Au23 98.6(10)
C151 Au13 Au5 159.2(9)
C151 Au13 Au10 113.5(10)
C151 Au13 Au3 135.7(8)
C151 Au13 Au18 107.8(8)
C151 Au13 Au14 41.7(10)
C151 Au13 C152 28.3(11)
C152 Au13 Au23 117.5(7)
C152 Au13 Au5 155.2(5)
C152 Au13 Au10 141.3(5)
C152 Au13 Au3 133.3(7)
C152 Au13 Au18 96.4(6)
C152 Au13 Au14 69.9(6)
Au5 Au3 Au10 60.37(3)
Au5 Au3 Au8 80.53(3)
Au5 Au3 Au4 63.09(3)
Au10 Au3 Au8 58.76(3)
Au10 Au3 Au4 96.11(4)
Au13 Au3 Au5 58.91(3)
Au13 Au3 Au10 61.57(3)
Au13 Au3 Au8 118.76(4)
Au13 Au3 Au4 121.51(4)
Au4 Au3 Au8 55.40(3)
C81 Au3 Au5 148.7(6)
C81 Au3 Au10 128.4(6)
C81 Au3 Au13 151.7(6)
C81 Au3 Au8 82.0(7)
C81 Au3 Au4 85.6(6)
C81 Au3 C82 34.1(9)
C82 Au3 Au5 151.4(6)
C82 Au3 Au10 147.8(6)
C82 Au3 Au13 121.4(7)
C82 Au3 Au8 116.0(7)
C82 Au3 Au4 105.6(6)
Au9 Au8 Au10 77.72(3)
Au9 Au8 Au3 91.07(3)
Au9 Au8 Au4 57.36(3)
Au9 Au8 Au22 136.83(4)
Au9 Au8 Au21 116.15(4)
Au9 Au8 Au24 100.33(4)
Au9 Au8 Au6 62.39(13)
Au10 Au8 Au3 54.82(3)
Au10 Au8 Au22 117.34(4)
Au10 Au8 Au24 56.80(7)
Au10 Au8 Au6 98.23(14)
Au3 Au8 Au24 105.57(7)
Au4 Au8 Au10 96.51(4)
Au4 Au8 Au3 59.85(3)
Au4 Au8 Au22 80.09(3)
Au4 Au8 Au21 117.01(4)
Au4 Au8 Au24 150.21(6)
Au4 Au8 Au6 112.37(12)
Au15 Au8 Au9 61.33(3)
Au15 Au8 Au10 138.96(4)
Au15 Au8 Au3 119.69(4)
Au15 Au8 Au4 60.17(3)
Au15 Au8 Au22 92.96(4)
Au15 Au8 Au21 64.54(3)
Au15 Au8 Au24 130.10(7)
Au15 Au8 Au6 66.20(12)
Au22 Au8 Au3 71.40(3)
Au22 Au8 Au24 122.07(4)
Au22 Au8 Au6 141.20(15)
Au21 Au8 Au10 146.26(4)
Au21 Au8 Au3 146.16(4)
Au21 Au8 Au22 74.89(3)
Au21 Au8 Au24 89.70(7)
Au21 Au8 Au6 66.70(14)
Au6 Au8 Au3 147.14(14)
Au6 Au8 Au24 64.39(13)
C131 Au8 Au9 125.9(7)
C131 Au8 Au10 51.5(6)
C131 Au8 Au3 75.6(8)
C131 Au8 Au4 135.4(8)
C131 Au8 Au15 164.2(7)
C131 Au8 Au22 88.5(7)
C131 Au8 Au21 100.9(7)
C131 Au8 Au24 39.4(8)
C131 Au8 Au6 103.4(8)
Au9 Au4 Au11 57.91(3)
Au9 Au4 Au5 58.22(3)
Au9 Au4 Au3 95.75(3)
Au9 Au4 Au8 60.20(3)
Au9 Au4 Au15 61.08(3)
Au9 Au4 Au17 102.66(4)
Au11 Au4 Au17 55.94(3)
Au5 Au4 Au11 53.04(3)
Au5 Au4 Au17 52.13(3)
Au3 Au4 Au11 106.16(4)
Au3 Au4 Au5 54.84(3)
Au3 Au4 Au17 69.68(3)
Au8 Au4 Au11 115.80(4)
Au8 Au4 Au5 81.23(3)
Au8 Au4 Au3 64.75(3)
Au8 Au4 Au17 128.16(4)
Au15 Au4 Au11 103.93(4)
Au15 Au4 Au5 117.50(4)
Au15 Au4 Au3 120.96(4)
Au15 Au4 Au8 56.54(3)
Au15 Au4 Au17 159.86(4)
C31 Au4 Au9 132.9(4)
C31 Au4 Au11 77.1(5)
C31 Au4 Au5 84.9(3)
C31 Au4 Au3 83.1(6)
C31 Au4 Au8 147.4(6)
C31 Au4 Au15 153.3(5)
C31 Au4 Au17 33.1(3)
C31 Au4 C32 30.5(4)
C32 Au4 Au9 156.4(5)
C32 Au4 Au11 99.3(4)
C32 Au4 Au5 115.0(4)
C32 Au4 Au3 96.8(5)
C32 Au4 Au8 143.4(5)
C32 Au4 Au15 126.5(4)
C32 Au4 Au17 63.6(3)
Au9 Au15 Au21 113.71(4)
Au9 Au15 Au16 72.17(3)
Au9 Au15 Au6 61.03(14)
Au9 Au15 Au25 62.92(4)
Au8 Au15 Au9 61.60(3)
Au8 Au15 Au4 63.29(3)
Au8 Au15 Au21 61.32(3)
Au8 Au15 Au16 125.51(4)
Au8 Au15 Au6 62.01(12)
Au8 Au15 Au25 72.65(4)
Au4 Au15 Au9 58.38(3)
Au4 Au15 Au21 116.92(4)
Au4 Au15 Au16 68.82(3)
Au4 Au15 Au6 111.51(15)
Au4 Au15 Au25 117.83(4)
Au21 Au15 Au16 173.16(4)
Au21 Au15 Au6 64.31(12)
Au21 Au15 Au25 70.35(4)
Au6 Au15 Au16 118.03(12)
Au25 Au15 Au16 110.90(4)
C51 Au15 Au9 105.4(6)
C51 Au15 Au8 163.0(6)
C51 Au15 Au4 100.9(7)
C51 Au15 Au21 135.5(6)
C51 Au15 Au16 37.6(6)
C51 Au15 Au6 123.5(6)
C51 Au15 Au25 112.7(6)
C51 Au15 C52 29.7(8)
C52 Au15 Au9 130.7(5)
C52 Au15 Au8 166.8(5)
C52 Au15 Au4 125.3(6)
C52 Au15 Au21 105.9(6)
C52 Au15 Au16 67.3(6)
C52 Au15 Au6 117.1(6)
C52 Au15 Au25 107.3(6)
Au5 Au18 Au23 56.17(3)
Au5 Au18 Au13 52.08(3)
Au13 Au18 Au23 56.63(3)
C11 Au18 Au23 40.1(7)
C11 Au18 Au5 95.6(7)
C11 Au18 Au13 84.9(6)
C11 Au18 C21 173.7(8)
C11 Au18 C22 154.5(8)
C21 Au18 Au23 133.6(4)
C21 Au18 Au5 78.1(4)
C21 Au18 Au13 90.7(5)
C22 Au18 Au23 165.3(4)
C22 Au18 Au5 109.3(4)
C22 Au18 Au13 114.2(6)
C22 Au18 C21 31.7(4)
Au11 Au17 Au4 57.06(3)
Au5 Au17 Au11 55.11(3)
Au5 Au17 Au4 57.26(3)
C21 Au17 Au11 96.3(8)
C21 Au17 Au5 85.8(6)
C21 Au17 Au4 142.1(7)
C31 Au17 Au11 82.8(8)
C31 Au17 Au5 96.5(7)
C31 Au17 Au4 39.7(7)
C31 Au17 C21 176.3(9)
C61 Au22 Au8 82.8(6)
C62 Au22 Au8 115.3(7)
C62 Au22 C61 32.5(8)
C81 Au22 Au8 92.0(6)
C81 Au22 C61 174.6(9)
C81 Au22 C62 152.7(9)
Au8 Au21 Au15 54.14(3)
Au8 Au21 Au6 58.28(14)
Au15 Au21 Au6 59.86(13)
C61 Au21 Au8 90.9(7)
C61 Au21 Au15 96.5(6)
C61 Au21 Au6 148.0(7)
C61 Au21 C71 171.2(10)
C71 Au21 Au8 97.7(7)
C71 Au21 Au15 87.2(6)
C71 Au21 Au6 40.0(7)
Au13 Au14 Au1 92.36(3)
C141 Au14 Au1 42.4(7)
C141 Au14 Au13 134.2(7)
C141 Au14 C151 177.1(11)
C151 Au14 Au1 135.0(9)
C151 Au14 Au13 43.5(10)
Au11 Au16 Au15 92.32(3)
C41 Au16 Au11 47.2(6)
C41 Au16 Au15 137.2(7)
C41 Au16 C51 172.3(10)
C51 Au16 Au11 135.6(6)
C51 Au16 Au15 43.5(6)
C101 Au19 Au2 94.4(6)
C101 Au19 C111 175.8(7)
C101 Au19 C112 151.7(7)
C111 Au19 Au2 81.5(3)
C112 Au19 Au2 113.8(3)
C112 Au19 C111 32.4(4)
Au2 Au20 Au1 53.84(3)
C111 Au20 Au1 100.4(7)
C111 Au20 Au2 88.4(6)
C111 Au20 C121 176.0(11)
C121 Au20 Au1 83.6(8)
C121 Au20 Au2 93.8(7)
Au1 Au24 Au2 51.32(4)
Au1 Au24 Au8 108.78(9)
Au1 Au24 Au6 109.50(13)
Au2 Au24 Au8 74.20(6)
Au2 Au24 Au6 58.57(13)
Au10 Au24 Au1 56.00(6)
Au10 Au24 Au2 54.81(5)
Au10 Au24 Au8 55.90(6)
Au10 Au24 Au6 90.41(15)
Au8 Au24 Au6 53.96(14)
C121 Au24 Au1 80.7(8)
C121 Au24 Au2 84.0(6)
C121 Au24 Au10 132.4(7)
C121 Au24 Au8 140.1(7)
C121 Au24 Au6 86.1(7)
C121 Au24 C122 31.7(8)
C122 Au24 Au1 104.8(7)
C122 Au24 Au2 115.1(6)
C122 Au24 Au10 160.8(7)
C122 Au24 Au8 141.4(7)
C122 Au24 Au6 97.1(7)
C131 Au24 Au1 102.5(7)
C131 Au24 Au2 99.1(6)
C131 Au24 Au10 51.1(6)
C131 Au24 Au8 40.4(6)
C131 Au24 Au6 94.0(7)
C131 Au24 C121 176.5(10)
C131 Au24 C122 144.9(9)
Au2 Au6 Au21 129.3(2)
Au2 Au6 Au24 57.61(12)
Au9 Au6 Au2 57.17(14)
Au9 Au6 Au15 54.26(13)
Au9 Au6 Au21 101.1(2)
Au9 Au6 Au24 94.3(2)
Au8 Au6 Au2 77.45(18)
Au8 Au6 Au9 55.51(14)
Au8 Au6 Au15 51.79(12)
Au8 Au6 Au21 55.02(12)
Au8 Au6 Au24 61.65(13)
Au15 Au6 Au2 109.4(2)
Au15 Au6 Au21 55.83(12)
Au15 Au6 Au24 113.1(2)
Au21 Au6 Au24 82.66(14)
C71 Au6 Au2 152.6(7)
C71 Au6 Au9 134.9(7)
C71 Au6 Au8 91.7(7)
C71 Au6 Au15 81.6(7)
C71 Au6 Au21 37.2(7)
C71 Au6 Au24 95.1(7)
C71 Au6 C72 32.6(8)
C71 Au6 C91 163.7(10)
C72 Au6 Au2 144.3(6)
C72 Au6 Au9 157.7(6)
C72 Au6 Au8 123.7(6)
C72 Au6 Au15 106.1(6)
C72 Au6 Au21 69.8(6)
C72 Au6 Au24 104.2(6)
C91 Au6 Au2 42.5(6)
C91 Au6 Au9 50.6(6)
C91 Au6 Au8 101.1(7)
C91 Au6 Au15 98.3(6)
C91 Au6 Au21 151.6(7)
C91 Au6 Au24 99.9(6)
C91 Au6 C72 135.0(9)
Au10 Au7 Au1 53.4(2)
C121 Au7 Au1 75.2(8)
C121 Au7 Au10 119.6(7)
C121 Au7 C132 171.4(11)
C122 Au7 Au1 101.0(8)
C122 Au7 Au10 150.3(8)
C122 Au7 C121 30.7(8)
C122 Au7 C132 147.0(9)
C131 Au7 Au1 100.5(9)
C131 Au7 Au10 48.7(7)
C131 Au7 C121 159.6(11)
C131 Au7 C122 158.2(13)
C131 Au7 C132 27.9(8)
C132 Au7 Au1 101.0(8)
C132 Au7 Au10 61.6(6)
Au9 Au25 Au15 52.94(3)
C71 Au25 Au9 124.8(7)
C71 Au25 Au15 79.2(6)
C71 Au25 C92 164.8(9)
C72 Au25 Au9 157.8(6)
C72 Au25 Au15 107.8(6)
C72 Au25 C71 33.0(9)
C72 Au25 C92 138.1(9)
C91 Au25 Au9 48.9(6)
C91 Au25 Au15 99.8(6)
C91 Au25 C71 165.8(9)
C91 Au25 C72 152.3(9)
C91 Au25 C92 29.3(8)
C92 Au25 Au9 62.7(6)
C92 Au25 Au15 99.6(5)
Au18 C11 Au23 104.9(10)
C12 C11 Au23 73.8(14)
C12 C11 Au18 179(2)
C11 C12 Au23 73.9(13)
C11 C12 C13 157.4(19)
C13 C12 Au23 128.6(11)
C12 C13 C14 106.9(12)
C15 C13 C12 111.1(12)
C15 C13 C14 110.5(12)
C15 C13 C16 113.9(12)
C16 C13 C12 108.5(12)
C16 C13 C14 105.7(12)
C13 C14 H14A 109.5
C13 C14 H14B 109.5
C13 C14 H14C 109.5
H14A C14 H14B 109.5
H14A C14 H14C 109.5
H14B C14 H14C 109.5
C13 C15 H15A 109.5
C13 C15 H15B 109.5
C13 C15 H15C 109.5
H15A C15 H15B 109.5
H15A C15 H15C 109.5
H15B C15 H15C 109.5
C13 C16 H16A 109.5
C13 C16 H16B 109.5
C13 C16 H16C 109.5
H16A C16 H16B 109.5
H16A C16 H16C 109.5
H16B C16 H16C 109.5
Au17 C21 Au18 118.8(9)
C22 C21 Au18 73.1(14)
C22 C21 Au17 166(2)
C21 C22 Au18 75.2(14)
C21 C22 C23 167(2)
C23 C22 Au18 117.9(13)
C22 C23 C26 107.5(18)
C24 C23 C22 117(2)
C24 C23 C26 101.4(17)
C25 C23 C22 122(2)
C25 C23 C24 102.5(18)
C25 C23 C26 103.3(19)
C23 C24 H24A 109.5
C23 C24 H24B 109.5
C23 C24 H24C 109.5
H24A C24 H24B 109.5
H24A C24 H24C 109.5
H24B C24 H24C 109.5
C23 C25 H25A 109.5
C23 C25 H25B 109.5
C23 C25 H25C 109.5
H25A C25 H25B 109.5
H25A C25 H25C 109.5
H25B C25 H25C 109.5
C23 C26 H26A 109.5
C23 C26 H26B 109.5
C23 C26 H26C 109.5
H26A C26 H26B 109.5
H26A C26 H26C 109.5
H26B C26 H26C 109.5
Au17 C31 Au4 107.1(9)
C32 C31 Au4 76.6(15)
C32 C31 Au17 176(2)
C31 C32 Au4 72.9(14)
C31 C32 C33 164(2)
C33 C32 Au4 122.9(11)
C34 C33 C32 107.8(12)
C34 C33 C36 112.2(13)
C35 C33 C32 109.0(12)
C35 C33 C34 108.6(12)
C35 C33 C36 107.9(12)
C36 C33 C32 111.3(13)
C33 C34 H34A 109.5
C33 C34 H34B 109.5
C33 C34 H34C 109.5
H34A C34 H34B 109.5
H34A C34 H34C 109.5
H34B C34 H34C 109.5
C33 C35 H35A 109.5
C33 C35 H35B 109.5
C33 C35 H35C 109.5
H35A C35 H35B 109.5
H35A C35 H35C 109.5
H35B C35 H35C 109.5
C33 C36 H36A 109.5
C33 C36 H36B 109.5
C33 C36 H36C 109.5
H36A C36 H36B 109.5
H36A C36 H36C 109.5
H36B C36 H36C 109.5
Au16 C41 Au11 95.3(8)
C42 C41 Au11 75.9(14)
C42 C41 Au16 171.0(18)
C41 C42 Au11 72.2(12)
C41 C42 C43 158.4(19)
C43 C42 Au11 127.9(12)
C42 C43 C44 110.4(13)
C42 C43 C45 111.1(12)
C42 C43 C46 110.0(12)
C44 C43 C45 108.2(12)
C44 C43 C46 108.7(12)
C45 C43 C46 108.3(13)
C43 C44 H44A 109.5
C43 C44 H44B 109.5
C43 C44 H44C 109.5
H44A C44 H44B 109.5
H44A C44 H44C 109.5
H44B C44 H44C 109.5
C43 C45 H45A 109.5
C43 C45 H45B 109.5
C43 C45 H45C 109.5
H45A C45 H45B 109.5
H45A C45 H45C 109.5
H45B C45 H45C 109.5
C43 C46 H46A 109.5
C43 C46 H46B 109.5
C43 C46 H46C 109.5
H46A C46 H46B 109.5
H46A C46 H46C 109.5
H46B C46 H46C 109.5
Au16 C51 Au15 98.8(10)
C52 C51 Au15 80.7(15)
C52 C51 Au16 179(3)
C51 C52 Au15 69.7(16)
C51 C52 C53 169(2)
C53 C52 Au15 121.3(14)
C54 C53 C52 112(2)
C54 C53 C55 109.7(18)
C55 C53 C52 109.3(19)
C56 C53 C52 103.4(18)
C56 C53 C54 111.0(19)
C56 C53 C55 111(2)
C53 C54 H54A 109.5
C53 C54 H54B 109.5
C53 C54 H54C 109.5
H54A C54 H54B 109.5
H54A C54 H54C 109.5
H54B C54 H54C 109.5
C53 C55 H55A 109.5
C53 C55 H55B 109.5
C53 C55 H55C 109.5
H55A C55 H55B 109.5
H55A C55 H55C 109.5
H55B C55 H55C 109.5
C53 C56 H56A 109.5
C53 C56 H56B 109.5
C53 C56 H56C 109.5
H56A C56 H56B 109.5
H56A C56 H56C 109.5
H56B C56 H56C 109.5
Au21 C61 Au22 111.2(10)
C62 C61 Au22 70.8(17)
C62 C61 Au21 177(2)
C61 C62 Au22 76.7(16)
C61 C62 C63 156(3)
C63 C62 Au22 126.8(19)
C62 C63 C65 109(2)
C62 C63 C66 107(2)
C64 C63 C62 108.7(19)
C64 C63 C65 114(2)
C64 C63 C66 111(2)
C66 C63 C65 106.9(18)
C63 C64 H64A 109.5
C63 C64 H64B 109.5
C63 C64 H64C 109.5
H64A C64 H64B 109.5
H64A C64 H64C 109.5
H64B C64 H64C 109.5
C63 C65 H65A 109.5
C63 C65 H65B 109.5
C63 C65 H65C 109.5
H65A C65 H65B 109.5
H65A C65 H65C 109.5
H65B C65 H65C 109.5
C63 C66 H66A 109.5
C63 C66 H66B 109.5
C63 C66 H66C 109.5
H66A C66 H66B 109.5
H66A C66 H66C 109.5
H66B C66 H66C 109.5
Au21 C71 Au6 102.7(12)
Au21 C71 Au25 112.2(11)
C72 C71 Au21 175(2)
C72 C71 Au6 82.5(15)
C72 C71 Au25 73.1(14)
C71 C72 Au6 64.9(16)
C71 C72 Au25 73.9(16)
C71 C72 C73 163(2)
C73 C72 Au6 131.2(16)
C73 C72 Au25 123.0(15)
C72 C73 C74 106(2)
C72 C73 C75 110(2)
C72 C73 C76 109(2)
C74 C73 C75 112(2)
C74 C73 C76 108(2)
C76 C73 C75 111.0(19)
C73 C74 H74A 109.5
C73 C74 H74B 109.5
C73 C74 H74C 109.5
H74A C74 H74B 109.5
H74A C74 H74C 109.5
H74B C74 H74C 109.5
C73 C75 H75A 109.5
C73 C75 H75B 109.5
C73 C75 H75C 109.5
H75A C75 H75B 109.5
H75A C75 H75C 109.5
H75B C75 H75C 109.5
C73 C76 H76A 109.5
C73 C76 H76B 109.5
C73 C76 H76C 109.5
H76A C76 H76B 109.5
H76A C76 H76C 109.5
H76B C76 H76C 109.5
Au22 C81 Au3 114.6(11)
C82 C81 Au3 73.6(14)
C82 C81 Au22 171.8(19)
C81 C82 Au3 72.3(14)
C81 C82 C83 165(2)
C83 C82 Au3 121.7(16)
C82 C83 C84 102(2)
C85 C83 C82 113(2)
C85 C83 C84 110.4(19)
C86 C83 C82 109(2)
C86 C83 C84 110.5(19)
C86 C83 C85 111(2)
C83 C84 H84A 109.5
C83 C84 H84B 109.5
C83 C84 H84C 109.5
H84A C84 H84B 109.5
H84A C84 H84C 109.5
H84B C84 H84C 109.5
C83 C85 H85A 109.5
C83 C85 H85B 109.5
C83 C85 H85C 109.5
H85A C85 H85B 109.5
H85A C85 H85C 109.5
H85B C85 H85C 109.5
C83 C86 H86A 109.5
C83 C86 H86B 109.5
C83 C86 H86C 109.5
H86A C86 H86B 109.5
H86A C86 H86C 109.5
H86B C86 H86C 109.5
Au2 C91 Au9 82.3(8)
Au2 C91 Au6 92.4(8)
Au6 C91 Au9 81.5(8)
Au25 C91 Au2 107.0(9)
Au25 C91 Au9 87.7(8)
C92 C91 Au2 164(2)
C92 C91 Au9 107.8(18)
C92 C91 Au6 101.8(18)
C92 C91 Au25 86.8(17)
C91 C92 Au25 63.9(15)
C91 C92 C93 164(2)
C93 C92 Au25 131.6(15)
C92 C93 C95 109.3(18)
C94 C93 C92 107.6(19)
C94 C93 C95 111.4(17)
C96 C93 C92 101.5(17)
C96 C93 C94 114(2)
C96 C93 C95 113(2)
C93 C94 H94A 109.5
C93 C94 H94B 109.5
C93 C94 H94C 109.5
H94A C94 H94B 109.5
H94A C94 H94C 109.5
H94B C94 H94C 109.5
C93 C95 H95A 109.5
C93 C95 H95B 109.5
C93 C95 H95C 109.5
H95A C95 H95B 109.5
H95A C95 H95C 109.5
H95B C95 H95C 109.5
C93 C96 H96A 109.5
C93 C96 H96B 109.5
C93 C96 H96C 109.5
H96A C96 H96B 109.5
H96A C96 H96C 109.5
H96B C96 H96C 109.5
Au19 C101 Au12 109.9(8)
C102 C101 Au12 71.4(13)
C102 C101 Au19 176.1(18)
C101 C102 Au12 77.2(12)
C101 C102 C103 164(2)
C103 C102 Au12 118.9(13)
C102 C103 C104 100.8(15)
C102 C103 C106 107.8(17)
C105 C103 C102 109.3(17)
C105 C103 C104 111.0(18)
C105 C103 C106 117.2(17)
C106 C103 C104 109.5(16)
C103 C104 H10A 109.5
C103 C104 H10B 109.5
C103 C104 H10C 109.5
H10A C104 H10B 109.5
H10A C104 H10C 109.5
H10B C104 H10C 109.5
C103 C105 H10D 109.5
C103 C105 H10E 109.5
C103 C105 H10F 109.5
H10D C105 H10E 109.5
H10D C105 H10F 109.5
H10E C105 H10F 109.5
C103 C106 H10G 109.5
C103 C106 H10H 109.5
C103 C106 H10I 109.5
H10G C106 H10H 109.5
H10G C106 H10I 109.5
H10H C106 H10I 109.5
Au20 C111 Au19 115.9(8)
C112 C111 Au19 71.6(12)
C112 C111 Au20 171(2)
C111 C112 Au19 76.0(13)
C111 C112 C113 161(2)
C113 C112 Au19 121.5(12)
C112 C113 C114 108.5(15)
C112 C113 C115 111.5(19)
C114 C113 C115 108.3(17)
C116 C113 C112 110.5(18)
C116 C113 C114 111(2)
C116 C113 C115 107.5(16)
C113 C114 H11A 109.5
C113 C114 H11B 109.5
C113 C114 H11C 109.5
H11A C114 H11B 109.5
H11A C114 H11C 109.5
H11B C114 H11C 109.5
C113 C115 H11D 109.5
C113 C115 H11E 109.5
C113 C115 H11F 109.5
H11D C115 H11E 109.5
H11D C115 H11F 109.5
H11E C115 H11F 109.5
C113 C116 H11G 109.5
C113 C116 H11H 109.5
C113 C116 H11I 109.5
H11G C116 H11H 109.5
H11G C116 H11I 109.5
H11H C116 H11I 109.5
Au20 C121 Au24 110.7(11)
Au20 C121 Au7 118.4(12)
Au24 C121 Au7 10.4(4)
C122 C121 Au20 169(2)
C122 C121 Au24 80.0(17)
C122 C121 Au7 71.7(17)
Au7 C122 Au24 11.1(3)
C121 C122 Au24 68.3(16)
C121 C122 Au7 77.6(17)
C121 C122 C123 172(2)
C123 C122 Au24 119.5(16)
C123 C122 Au7 110.0(16)
C122 C123 C124 106.5(19)
C122 C123 C126 103.8(19)
C124 C123 C126 105(2)
C125 C123 C122 115(2)
C125 C123 C124 112(2)
C125 C123 C126 114(2)
C123 C124 H12A 109.5
C123 C124 H12B 109.5
C123 C124 H12C 109.5
H12A C124 H12B 109.5
H12A C124 H12C 109.5
H12B C124 H12C 109.5
C123 C125 H12D 109.5
C123 C125 H12E 109.5
C123 C125 H12F 109.5
H12D C125 H12E 109.5
H12D C125 H12F 109.5
H12E C125 H12F 109.5
C123 C126 H12G 109.5
C123 C126 H12H 109.5
C123 C126 H12I 109.5
H12G C126 H12H 109.5
H12G C126 H12I 109.5
H12H C126 H12I 109.5
Au8 C131 Au10 81.9(7)
Au24 C131 Au10 84.0(9)
Au24 C131 Au8 100.3(12)
Au7 C131 Au10 91.0(11)
Au7 C131 Au8 110.9(14)
Au7 C131 Au24 11.9(4)
C132 C131 Au10 107(2)
C132 C131 Au8 149(3)
C132 C131 Au24 110(2)
C132 C131 Au7 99(2)
C131 C132 Au7 53(2)
C131 C132 C133 177(3)
C133 C132 Au7 129.7(19)
C132 C133 C134 113(2)
C132 C133 C135 110(2)
C132 C133 C136 116(3)
C134 C133 C135 106(2)
C136 C133 C134 106(2)
C136 C133 C135 104.8(19)
C133 C134 H13A 109.5
C133 C134 H13B 109.5
C133 C134 H13C 109.5
H13A C134 H13B 109.5
H13A C134 H13C 109.5
H13B C134 H13C 109.5
C133 C135 H13D 109.5
C133 C135 H13E 109.5
C133 C135 H13F 109.5
H13D C135 H13E 109.5
H13D C135 H13F 109.5
H13E C135 H13F 109.5
C133 C136 H13G 109.5
C133 C136 H13H 109.5
C133 C136 H13I 109.5
H13G C136 H13H 109.5
H13G C136 H13I 109.5
H13H C136 H13I 109.5
Au14 C141 Au1 102.5(10)
C142 C141 Au1 76.8(17)
C142 C141 Au14 168(2)
C141 C142 Au1 70.9(15)
C141 C142 C143 166(3)
C143 C142 Au1 123.1(18)
C142 C143 C144 106(2)
C142 C143 C145 116(2)
C142 C143 C146 118(2)
C144 C143 C146 112(2)
C145 C143 C144 105(2)
C145 C143 C146 100(2)
C143 C144 H14D 109.5
C143 C144 H14E 109.5
C143 C144 H14F 109.5
H14D C144 H14E 109.5
H14D C144 H14F 109.5
H14E C144 H14F 109.5
C143 C145 H14G 109.5
C143 C145 H14H 109.5
C143 C145 H14I 109.5
H14G C145 H14H 109.5
H14G C145 H14I 109.5
H14H C145 H14I 109.5
C143 C146 H14J 109.5
C143 C146 H14K 109.5
C143 C146 H14L 109.5
H14J C146 H14K 109.5
H14J C146 H14L 109.5
H14K C146 H14L 109.5
Au14 C151 Au13 94.7(15)
C152 C151 Au13 86(3)
C152 C151 Au14 175(3)
C151 C152 Au13 65(2)
C151 C152 C153 170(3)
C153 C152 Au13 122.4(15)
C152 C153 C154 110.3(14)
C152 C153 C155 107.8(14)
C155 C153 C154 105.8(13)
C156 C153 C152 112.4(14)
C156 C153 C154 109.6(14)
C156 C153 C155 110.7(14)
C153 C154 H15D 109.5
C153 C154 H15E 109.5
C153 C154 H15F 109.5
H15D C154 H15E 109.5
H15D C154 H15F 109.5
H15E C154 H15F 109.5
C153 C155 H15G 109.5
C153 C155 H15H 109.5
C153 C155 H15I 109.5
H15G C155 H15H 109.5
H15G C155 H15I 109.5
H15H C155 H15I 109.5
C153 C156 H15J 109.5
C153 C156 H15K 109.5
C153 C156 H15L 109.5
H15J C156 H15K 109.5
H15J C156 H15L 109.5
H15K C156 H15L 109.5

loop_
_geom_bond_atom_site_label_1
_geom_bond_atom_site_label_2
_geom_bond_distance
Au12 Au23 3.0501(11)
Au12 Au2 3.1062(10)
Au12 Au9 2.7514(11)
Au12 Au11 2.7193(11)
Au12 Au5 2.7321(12)
Au12 C101 2.33(2)
Au12 C102 2.265(19)
Au23 Au1 2.7430(11)
Au23 Au2 2.8215(13)
Au23 Au5 2.9624(11)
Au23 Au10 2.6854(11)
Au23 Au13 3.0706(13)
Au23 Au18 3.3040(12)
Au23 C11 2.20(2)
Au23 C12 2.201(18)
Au1 Au2 2.6617(11)
Au1 Au10 2.7968(11)
Au1 Au14 3.2661(15)
Au1 Au20 2.9951(14)
Au1 Au24 3.013(3)
Au1 Au7 3.156(14)
Au1 C141 2.26(2)
Au1 C142 2.33(2)
Au2 Au9 2.9465(10)
Au2 Au10 2.7996(12)
Au2 Au19 2.9762(11)
Au2 Au20 2.8793(11)
Au2 Au24 3.1285(19)
Au2 Au6 3.161(7)
Au2 C91 2.14(2)
Au9 Au11 2.8167(11)
Au9 Au5 2.7911(13)
Au9 Au8 2.7802(11)
Au9 Au4 2.6978(12)
Au9 Au15 2.7730(11)
Au9 Au6 2.989(8)
Au9 Au25 3.0942(19)
Au9 C91 2.33(2)
Au11 Au5 2.7206(11)
Au11 Au4 3.0796(12)
Au11 Au17 3.0399(15)
Au11 Au16 3.1476(13)
Au11 C41 2.32(2)
Au11 C42 2.362(17)
Au5 Au10 2.7881(10)
Au5 Au13 2.6927(13)
Au5 Au3 2.7612(11)
Au5 Au4 3.0118(12)
Au5 Au18 2.9543(13)
Au5 Au17 2.8265(12)
Au10 Au13 2.8144(13)
Au10 Au3 2.7839(12)
Au10 Au8 2.9121(12)
Au10 Au24 2.943(3)
Au10 Au7 3.064(15)
Au10 C131 2.30(2)
Au13 Au3 2.7139(12)
Au13 Au18 3.1642(12)
Au13 Au14 3.1339(12)
Au13 C151 2.17(3)
Au13 C152 2.38(3)
Au3 Au8 3.1212(14)
Au3 Au4 2.9839(13)
Au3 C81 2.28(2)
Au3 C82 2.29(2)
Au8 Au4 2.8403(12)
Au8 Au15 2.6527(12)
Au8 Au22 2.9609(12)
Au8 Au21 2.8718(14)
Au8 Au24 3.245(3)
Au8 Au6 2.981(7)
Au8 C131 2.14(2)
Au4 Au15 2.7585(14)
Au4 Au17 3.3778(15)
Au4 C31 2.26(2)
Au4 C32 2.299(19)
Au15 Au21 2.9554(12)
Au15 Au16 3.2333(12)
Au15 Au6 3.089(7)
Au15 Au25 3.1271(18)
Au15 C51 2.25(2)
Au15 C52 2.37(2)
Au18 C11 1.96(2)
Au18 C21 2.24(2)
Au18 C22 2.22(2)
Au17 C21 1.954(13)
Au17 C31 1.932(13)
Au22 C61 2.31(3)
Au22 C62 2.24(2)
Au22 C81 1.94(3)
Au21 Au6 3.219(7)
Au21 C61 1.99(2)
Au21 C71 2.00(3)
Au14 C141 1.92(3)
Au14 C151 2.09(4)
Au16 C41 1.92(2)
Au16 C51 2.00(2)
Au19 C101 1.988(19)
Au19 C111 2.209(18)
Au19 C112 2.159(19)
Au20 C111 1.955(12)
Au20 C121 1.98(2)
Au24 Au6 3.325(7)
Au24 C121 2.14(2)
Au24 C122 2.27(2)
Au24 C131 2.09(3)
Au6 C71 2.12(2)
Au6 C72 2.32(3)
Au6 C91 2.24(2)
Au7 C121 2.31(3)
Au7 C122 2.25(3)
Au7 C131 1.98(3)
Au7 C132 2.45(3)
Au25 C71 2.23(2)
Au25 C72 2.22(2)
Au25 C91 2.13(2)
Au25 C92 2.36(2)
C11 C12 1.22(2)
C12 C13 1.569(15)
C13 C14 1.603(16)
C13 C15 1.509(15)
C13 C16 1.551(16)
C14 H14A 0.9800
C14 H14B 0.9800
C14 H14C 0.9800
C15 H15A 0.9800
C15 H15B 0.9800
C15 H15C 0.9800
C16 H16A 0.9800
C16 H16B 0.9800
C16 H16C 0.9800
C21 C22 1.218(13)
C22 C23 1.562(15)
C23 C24 1.54(3)
C23 C25 1.53(3)
C23 C26 1.59(3)
C24 H24A 0.9800
C24 H24B 0.9800
C24 H24C 0.9800
C25 H25A 0.9800
C25 H25B 0.9800
C25 H25C 0.9800
C26 H26A 0.9800
C26 H26B 0.9800
C26 H26C 0.9800
C31 C32 1.200(13)
C32 C33 1.567(14)
C33 C34 1.556(15)
C33 C35 1.554(16)
C33 C36 1.560(16)
C34 H34A 0.9800
C34 H34B 0.9800
C34 H34C 0.9800
C35 H35A 0.9800
C35 H35B 0.9800
C35 H35C 0.9800
C36 H36A 0.9800
C36 H36B 0.9800
C36 H36C 0.9800
C41 C42 1.29(3)
C42 C43 1.552(15)
C43 C44 1.558(15)
C43 C45 1.563(16)
C43 C46 1.574(16)
C44 H44A 0.9800
C44 H44B 0.9800
C44 H44C 0.9800
C45 H45A 0.9800
C45 H45B 0.9800
C45 H45C 0.9800
C46 H46A 0.9800
C46 H46B 0.9800
C46 H46C 0.9800
C51 C52 1.19(3)
C52 C53 1.51(3)
C53 C54 1.50(3)
C53 C55 1.50(3)
C53 C56 1.49(3)
C54 H54A 0.9800
C54 H54B 0.9800
C54 H54C 0.9800
C55 H55A 0.9800
C55 H55B 0.9800
C55 H55C 0.9800
C56 H56A 0.9800
C56 H56B 0.9800
C56 H56C 0.9800
C61 C62 1.28(3)
C62 C63 1.46(3)
C63 C64 1.45(3)
C63 C65 1.54(3)
C63 C66 1.52(3)
C64 H64A 0.9800
C64 H64B 0.9800
C64 H64C 0.9800
C65 H65A 0.9800
C65 H65B 0.9800
C65 H65C 0.9800
C66 H66A 0.9800
C66 H66B 0.9800
C66 H66C 0.9800
C71 C72 1.26(3)
C72 C73 1.46(4)
C73 C74 1.49(3)
C73 C75 1.53(3)
C73 C76 1.51(3)
C74 H74A 0.9800
C74 H74B 0.9800
C74 H74C 0.9800
C75 H75A 0.9800
C75 H75B 0.9800
C75 H75C 0.9800
C76 H76A 0.9800
C76 H76B 0.9800
C76 H76C 0.9800
C81 C82 1.34(4)
C82 C83 1.46(4)
C83 C84 1.63(3)
C83 C85 1.45(3)
C83 C86 1.41(3)
C84 H84A 0.9800
C84 H84B 0.9800
C84 H84C 0.9800
C85 H85A 0.9800
C85 H85B 0.9800
C85 H85C 0.9800
C86 H86A 0.9800
C86 H86B 0.9800
C86 H86C 0.9800
C91 C92 1.16(3)
C92 C93 1.55(3)
C93 C94 1.51(3)
C93 C95 1.56(3)
C93 C96 1.46(3)
C94 H94A 0.9800
C94 H94B 0.9800
C94 H94C 0.9800
C95 H95A 0.9800
C95 H95B 0.9800
C95 H95C 0.9800
C96 H96A 0.9800
C96 H96B 0.9800
C96 H96C 0.9800
C101 C102 1.25(3)
C102 C103 1.56(3)
C103 C104 1.58(3)
C103 C105 1.47(3)
C103 C106 1.57(3)
C104 H10A 0.9800
C104 H10B 0.9800
C104 H10C 0.9800
C105 H10D 0.9800
C105 H10E 0.9800
C105 H10F 0.9800
C106 H10G 0.9800
C106 H10H 0.9800
C106 H10I 0.9800
C111 C112 1.219(13)
C112 C113 1.543(14)
C113 C114 1.55(3)
C113 C115 1.61(3)
C113 C116 1.43(3)
C114 H11A 0.9800
C114 H11B 0.9800
C114 H11C 0.9800
C115 H11D 0.9800
C115 H11E 0.9800
C115 H11F 0.9800
C116 H11G 0.9800
C116 H11H 0.9800
C116 H11I 0.9800
C121 C122 1.21(3)
C122 C123 1.55(3)
C123 C124 1.58(4)
C123 C125 1.45(4)
C123 C126 1.59(3)
C124 H12A 0.9800
C124 H12B 0.9800
C124 H12C 0.9800
C125 H12D 0.9800
C125 H12E 0.9800
C125 H12F 0.9800
C126 H12G 0.9800
C126 H12H 0.9800
C126 H12I 0.9800
C131 C132 1.16(3)
C132 C133 1.43(3)
C133 C134 1.52(4)
C133 C135 1.55(3)
C133 C136 1.46(3)
C134 H13A 0.9800
C134 H13B 0.9800
C134 H13C 0.9800
C135 H13D 0.9800
C135 H13E 0.9800
C135 H13F 0.9800
C136 H13G 0.9800
C136 H13H 0.9800
C136 H13I 0.9800
C141 C142 1.28(4)
C142 C143 1.50(4)
C143 C144 1.52(3)
C143 C145 1.52(3)
C143 C146 1.57(3)
C144 H14D 0.9800
C144 H14E 0.9800
C144 H14F 0.9800
C145 H14G 0.9800
C145 H14H 0.9800
C145 H14I 0.9800
C146 H14J 0.9800
C146 H14K 0.9800
C146 H14L 0.9800
C151 C152 1.13(4)
C152 C153 1.547(17)
C153 C154 1.580(17)
C153 C155 1.577(17)
C153 C156 1.538(16)
C154 H15D 0.9800
C154 H15E 0.9800
C154 H15F 0.9800
C155 H15G 0.9800
C155 H15H 0.9800
C155 H15I 0.9800
C156 H15J 0.9800
C156 H15K 0.9800
C156 H15L 0.9800

loop_
_geom_torsion_atom_site_label_1
_geom_torsion_atom_site_label_2
_geom_torsion_atom_site_label_3
_geom_torsion_atom_site_label_4
_geom_torsion
Au12 C101 C102 C103 174(8)
Au12 C102 C103 C104 -167.6(14)
Au12 C102 C103 C105 -51(2)
Au12 C102 C103 C106 78(2)
Au23 C11 C12 C13 -175(5)
Au23 C12 C13 C14 -109.3(16)
Au23 C12 C13 C15 11(2)
Au23 C12 C13 C16 137.2(14)
Au1 C141 C142 C143 170(11)
Au1 C142 C143 C144 -169.3(16)
Au1 C142 C143 C145 -54(3)
Au1 C142 C143 C146 64(3)
Au2 C91 C92 Au25 -147(7)
Au2 C91 C92 C93 36(15)
Au9 C91 C92 Au25 86.5(12)
Au9 C91 C92 C93 -90(9)
Au11 C41 C42 C43 160(5)
Au11 C42 C43 C44 -157.8(13)
Au11 C42 C43 C45 82.1(17)
Au11 C42 C43 C46 -37.9(19)
Au10 C131 C132 Au7 93.8(16)
Au13 C151 C152 C153 142(17)
Au13 C152 C153 C154 -22(2)
Au13 C152 C153 C155 93.1(19)
Au13 C152 C153 C156 -144.6(17)
Au3 C81 C82 C83 -164(9)
Au3 C82 C83 C84 -167.9(14)
Au3 C82 C83 C85 -49(3)
Au3 C82 C83 C86 75(2)
Au8 C131 C132 Au7 -163(5)
Au4 C31 C32 C33 172(8)
Au4 C32 C33 C34 142.3(14)
Au4 C32 C33 C35 -100.0(16)
Au4 C32 C33 C36 18.9(19)
Au15 C51 C52 C53 -176(14)
Au15 C52 C53 C54 -52(2)
Au15 C52 C53 C55 70(2)
Au15 C52 C53 C56 -171.3(15)
Au18 C21 C22 C23 -179(13)
Au18 C22 C23 C24 -74(2)
Au18 C22 C23 C25 54(3)
Au18 C22 C23 C26 172.7(16)
Au17 C21 C22 Au18 147(10)
Au17 C21 C22 C23 -32(21)
Au22 C61 C62 C63 -169(6)
Au22 C62 C63 C64 -60(3)
Au22 C62 C63 C65 65(2)
Au22 C62 C63 C66 -179.5(16)
Au14 C141 C142 Au1 88(10)
Au14 C141 C142 C143 -102(13)
Au19 C111 C112 C113 -162(8)
Au19 C112 C113 C114 -177.6(16)
Au19 C112 C113 C115 -58(2)
Au19 C112 C113 C116 61(3)
Au20 C121 C122 Au24 -160(14)
Au20 C121 C122 Au7 -154(14)
Au24 C121 C122 Au7 6.4(6)
Au24 C122 C123 C124 -69(3)
Au24 C122 C123 C125 56(3)
Au24 C122 C123 C126 -178.6(17)
Au24 C131 C132 Au7 4.0(7)
Au6 C71 C72 C73 -163(9)
Au6 C72 C73 C74 -168.4(17)
Au6 C72 C73 C75 -47(3)
Au6 C72 C73 C76 75(3)
Au6 C91 C92 C93 -175(9)
Au7 C121 C122 Au24 -6.4(6)
Au7 C122 C123 C124 -75(2)
Au7 C122 C123 C125 50(3)
Au7 C122 C123 C126 175.1(17)
Au7 C132 C133 C134 -146(2)
Au7 C132 C133 C135 96(3)
Au7 C132 C133 C136 -23(3)
Au25 C71 C72 C73 -175(9)
Au25 C72 C73 C74 176.3(16)
Au25 C72 C73 C75 -62(2)
Au25 C72 C73 C76 60(3)
Au25 C91 C92 C93 -176(9)
Au25 C92 C93 C94 -142.7(17)
Au25 C92 C93 C95 -22(3)
Au25 C92 C93 C96 98(2)
C11 C12 C13 C14 64(6)
C11 C12 C13 C15 -175(5)
C11 C12 C13 C16 -49(6)
C21 C22 C23 C24 104(13)
C21 C22 C23 C25 -128(12)
C21 C22 C23 C26 -9(13)
C31 C32 C33 C34 -29(9)
C31 C32 C33 C35 89(8)
C31 C32 C33 C36 -152(8)
C41 C42 C43 C44 46(6)
C41 C42 C43 C45 -74(6)
C41 C42 C43 C46 166(5)
C51 C52 C53 C54 124(14)
C51 C52 C53 C55 -114(14)
C51 C52 C53 C56 4(15)
C61 C62 C63 C64 107(6)
C61 C62 C63 C65 -129(5)
C61 C62 C63 C66 -13(6)
C71 C72 C73 C74 -9(10)
C71 C72 C73 C75 112(9)
C71 C72 C73 C76 -126(9)
C81 C82 C83 C84 -6(10)
C81 C82 C83 C85 113(9)
C81 C82 C83 C86 -123(9)
C91 C92 C93 C94 33(10)
C91 C92 C93 C95 154(9)
C91 C92 C93 C96 -87(9)
C101 C102 C103 C104 19(9)
C101 C102 C103 C105 136(8)
C101 C102 C103 C106 -96(8)
C111 C112 C113 C114 -18(9)
C111 C112 C113 C115 101(8)
C111 C112 C113 C116 -139(7)
C141 C142 C143 C144 22(12)
C141 C142 C143 C145 138(10)
C141 C142 C143 C146 -104(11)
C151 C152 C153 C154 -161(17)
C151 C152 C153 C155 -46(17)
C151 C152 C153 C156 77(17)

loop_
_platon_squeeze_void_nr
_platon_squeeze_void_average_x
_platon_squeeze_void_average_y
_platon_squeeze_void_average_z
_platon_squeeze_void_volume
_platon_squeeze_void_count_electrons
_platon_squeeze_void_content
1 0.000 0.500 0.500 550 207 ' '
2 0.059 0.823 0.031 7 3 ' '
3 0.319 0.107 0.122 320 117 ' '
4 0.500 0.500 0.500 86 33 ' '
5 0.681 0.893 -0.122 319 119 ' '
6 0.940 0.177 0.969 7 2 ' '
